data_4118666
loop_
_publ_author_name
'Quan Gan'
'Yann Ferrand'
'Nagula Chandramouli'
'Brice Kauffmann'
'Christophe Aube'
'Didier Dubreuil'
'Ivan Huc'

_publ_section_title
;
 Identification of a Foldaxane Kinetic Byproduct during Guest-Induced
 Single to Double Helix Conversion
;
_journal_name_full 'Journal of the American Chemical Society'
_journal_page_first 15656
_journal_page_last 15659
_journal_paper_doi 10.1021/ja3064364
_journal_volume 134
_journal_year 2012
_chemical_formula_sum 'C126 H134 Cl12 N22 O25'
_chemical_formula_weight 2781.96
_space_group_IT_number 14
_symmetry_cell_setting monoclinic
_symmetry_space_group_name_Hall '-P 2ybc'
_symmetry_space_group_name_H-M 'P 1 21/c 1'
_atom_sites_solution_hydrogens geom
_atom_sites_solution_primary direct
_atom_sites_solution_secondary difmap
_audit_creation_method SHELXL-97
_audit_update_record
;
2012-07-02 # Formatted by publCIF
;
_cell_angle_alpha 90.00
_cell_angle_beta 100.388(7)
_cell_angle_gamma 90.00
_cell_formula_units_Z 8
_cell_length_a 23.097(4)
_cell_length_b 31.196(5)
_cell_length_c 40.446(6)
_cell_measurement_reflns_used 1832
_cell_measurement_temperature 180(2)
_cell_measurement_theta_max 52.6
_cell_measurement_theta_min 1.8
_cell_volume 28665(8)
_computing_cell_refinement SAINT
_computing_data_collection 'Bruker Proteum2 suite'
_computing_data_reduction SAINT
_computing_molecular_graphics wingx
_computing_publication_material wingx
_computing_structure_refinement 'SHELXL-97 (Sheldrick, 1997)'
_computing_structure_solution 'SUPERFLIP (Palatinus, 2007)'
_diffrn_ambient_temperature 180(2)
_diffrn_measured_fraction_theta_full 0.897
_diffrn_measured_fraction_theta_max 0.897
_diffrn_measurement_device_type 'four circles'
_diffrn_measurement_method 'omega and phi scans'
_diffrn_radiation_monochromator 'Helios optics'
_diffrn_radiation_source 'rotating anode'
_diffrn_radiation_type CuK\a
_diffrn_radiation_wavelength 1.54178
_diffrn_reflns_av_R_equivalents 0.0552
_diffrn_reflns_av_sigmaI/netI 0.0409
_diffrn_reflns_limit_h_max 23
_diffrn_reflns_limit_h_min -22
_diffrn_reflns_limit_k_max 28
_diffrn_reflns_limit_k_min -31
_diffrn_reflns_limit_l_max 41
_diffrn_reflns_limit_l_min -41
_diffrn_reflns_number 165090
_diffrn_reflns_theta_full 52.63
_diffrn_reflns_theta_max 52.63
_diffrn_reflns_theta_min 1.80
_exptl_absorpt_coefficient_mu 2.727
_exptl_absorpt_correction_T_max 1.0
_exptl_absorpt_correction_T_min 0.354
_exptl_absorpt_correction_type sphere
_exptl_crystal_colour yellow
_exptl_crystal_density_diffrn 1.289
_exptl_crystal_description plate
_exptl_crystal_F_000 10402
_exptl_crystal_size_max 0.1
_exptl_crystal_size_mid 0.1
_exptl_crystal_size_min 0.01
_refine_diff_density_max 1.596
_refine_diff_density_min -1.160
_refine_diff_density_rms 0.143
_refine_ls_extinction_coef 0.00012(3)
_refine_ls_extinction_expression Fc^*^=kFc[1+0.001xFc^2^\l^3^/sin(2\q)]^-1/4^
_refine_ls_extinction_method SHELXL
_refine_ls_goodness_of_fit_ref 1.802
_refine_ls_hydrogen_treatment constr
_refine_ls_matrix_type full
_refine_ls_number_parameters 3312
_refine_ls_number_reflns 29514
_refine_ls_number_restraints 10
_refine_ls_restrained_S_all 1.807
_refine_ls_R_factor_all 0.1867
_refine_ls_R_factor_gt 0.1429
_refine_ls_shift/su_max 0.051
_refine_ls_shift/su_mean 0.051
_refine_ls_structure_factor_coef Fsqd
_refine_ls_weighting_details 'calc w=1/[\s^2^(Fo^2^)+(0.2000P)^2^+0.0000P] where P=(Fo^2^+2Fc^2^)/3'
_refine_ls_weighting_scheme calc
_refine_ls_wR_factor_gt 0.3437
_refine_ls_wR_factor_ref 0.3910
_reflns_number_gt 20072
_reflns_number_total 29514
_reflns_threshold_expression >2sigma(I)
_cod_data_source_file ja3064364_si_003.cif
_cod_data_source_block complexe
_cod_original_cell_volume 28666(8)
_cod_database_code 4118666

loop_
_symmetry_equiv_pos_as_xyz
'x, y, z'
'-x, y+1/2, -z+1/2'
'-x, -y, -z'
'x, -y-1/2, z-1/2'

loop_
_atom_site_label
_atom_site_type_symbol
_atom_site_fract_x
_atom_site_fract_y
_atom_site_fract_z
_atom_site_U_iso_or_equiv
_atom_site_adp_type
_atom_site_occupancy
_atom_site_symmetry_multiplicity
_atom_site_calc_flag
_atom_site_refinement_flags
Cl10 Cl 0.57900(16) 0.92986(16) 0.13489(9) 0.1248(15) Uani 1 1 d .
Cl12 Cl 0.68919(17) 0.93052(13) 0.11201(9) 0.1088(12) Uani 1 1 d .
Cl11 Cl 0.68693(17) 0.93595(14) 0.18321(9) 0.1127(12) Uani 1 1 d .
Cl6 Cl 0.25302(18) 0.74562(18) 0.08424(11) 0.1459(18) Uani 1 1 d .
Cl5 Cl 0.13538(17) 0.77382(15) 0.05929(11) 0.1251(14) Uani 1 1 d .
Cl9 Cl 0.1026(2) 0.8855(2) 0.05671(11) 0.162(2) Uani 1 1 d .
Cl3 Cl 0.29334(19) 0.43737(16) 0.22872(12) 0.1396(16) Uani 1 1 d .
Cl4 Cl 0.1587(3) 0.68541(17) 0.07466(12) 0.160(2) Uani 1 1 d .
Cl1 Cl 0.1790(2) 0.42667(18) 0.24105(15) 0.171(2) Uani 1 1 d .
Cl7 Cl 0.2156(2) 0.87012(17) 0.09754(14) 0.1491(18) Uani 1 1 d .
Cl8 Cl 0.1997(4) 0.93744(17) 0.04932(19) 0.242(4) Uani 1 1 d .
Cl2 Cl 0.1969(2) 0.47402(18) 0.18308(13) 0.1572(18) Uani 1 1 d .
Cl13 Cl 0.9586(2) 0.7771(2) 0.11520(14) 0.191(3) Uani 1 1 d .
Cl14 Cl 0.9787(2) 0.7136(2) 0.06844(13) 0.163(2) Uani 1 1 d .
Cl15 Cl 0.9796(2) 0.8012(2) 0.05041(16) 0.181(2) Uani 1 1 d .
O16 O 0.0083(3) 0.1682(2) 0.17274(16) 0.0583(18) Uani 1 1 d .
O17 O -0.0771(3) 0.1643(2) 0.23833(16) 0.067(2) Uani 1 1 d .
O18 O 0.4505(3) 0.2054(2) 0.07329(16) 0.0617(19) Uani 1 1 d .
O19 O 0.0172(3) 0.2315(3) 0.22519(16) 0.0608(19) Uani 1 1 d .
O20 O 0.3685(3) 0.2310(2) 0.13838(16) 0.059(2) Uani 1 1 d .
O21 O -0.0678(3) 0.2467(2) 0.14236(17) 0.0603(19) Uani 1 1 d .
O22 O -0.0291(3) 0.1018(2) 0.15994(16) 0.0583(19) Uani 1 1 d .
O23 O 0.8339(3) 0.0110(2) 0.07123(16) 0.0620(19) Uani 1 1 d .
O24 O 0.0245(3) 0.2666(2) 0.16245(16) 0.066(2) Uani 1 1 d .
O25 O 0.3847(3) 0.1607(3) 0.14629(18) 0.069(2) Uani 1 1 d .
O26 O 0.7953(3) 0.0481(3) 0.23482(17) 0.069(2) Uani 1 1 d .
O27 O 0.3802(3) 0.2886(2) 0.08281(18) 0.063(2) Uani 1 1 d .
O28 O 0.7468(3) 0.1558(2) 0.99314(17) 0.069(2) Uani 1 1 d .
O29 O 0.8559(3) 0.3668(3) 1.01952(17) 0.070(2) Uani 1 1 d .
O30 O 0.8998(3) 0.1512(2) 0.02381(18) 0.074(2) Uani 1 1 d .
O31 O 0.3575(3) 0.1918(2) 0.07671(17) 0.065(2) Uani 1 1 d .
O32 O -0.0015(3) 0.3034(3) 0.22706(19) 0.067(2) Uani 1 1 d .
O33 O 0.4588(3) 0.3027(2) 0.16697(18) 0.066(2) Uani 1 1 d .
O34 O 0.4190(3) 0.3545(3) 0.07625(19) 0.068(2) Uani 1 1 d .
O35 O 0.0067(3) 0.1296(3) 0.23476(17) 0.071(2) Uani 1 1 d .
O36 O 0.3765(3) 0.3340(2) 0.14068(17) 0.072(2) Uani 1 1 d .
O37 O 0.9022(3) 0.2431(3) 1.3573(2) 0.082(2) Uani 1 1 d .
O38 O 0.5569(4) 0.4194(3) 0.99025(19) 0.084(2) Uani 1 1 d .
O39 O 0.4428(4) 0.2471(3) 0.29641(19) 0.083(2) Uani 1 1 d .
O40 O 0.5253(3) 0.0792(3) 0.10626(18) 0.077(2) Uani 1 1 d .
O813 O 0.7743(3) 0.1151(3) 0.34842(18) 0.078(2) Uani 1 1 d .
O803 O 0.6116(3) 0.1653(3) 1.30427(19) 0.083(2) Uani 1 1 d .
O801 O 0.9040(3) 0.3978(3) 1.31755(18) 0.075(2) Uani 1 1 d .
O810 O 0.5487(3) 0.1106(3) -0.01340(19) 0.080(2) Uani 1 1 d .
O806 O 0.4816(4) 0.2712(3) 0.9507(2) 0.099(3) Uani 1 1 d .
O807 O 0.3644(3) 0.0527(3) 1.0117(2) 0.085(2) Uani 1 1 d .
O805 O 0.5819(3) 0.4264(3) 1.16427(19) 0.082(2) Uani 1 1 d .
O804 O 0.5882(4) 0.3893(3) 1.28962(19) 0.087(2) Uani 1 1 d .
O802 O 0.8684(4) 0.4013(3) 1.14396(19) 0.081(2) Uani 1 1 d .
O811 O 0.6700(3) 0.3187(3) -0.0164(2) 0.092(3) Uani 1 1 d .
N12 N 0.8395(3) 0.1184(3) 0.1555(2) 0.050(2) Uani 1 1 d .
N13 N 0.7091(3) 0.1148(3) 1.06829(19) 0.053(2) Uani 1 1 d .
N14 N 0.8684(3) 0.1365(3) 0.10504(19) 0.052(2) Uani 1 1 d .
N15 N 0.8614(3) 0.3342(3) 1.1674(2) 0.055(2) Uani 1 1 d .
H15 H 0.8560 0.3078 1.1614 0.066 Uiso 1 1 calc R
N16 N 0.9167(3) 0.1945(3) 0.0712(2) 0.052(2) Uani 1 1 d .
H16 H 0.9128 0.1949 0.0920 0.063 Uiso 1 1 calc R
N17 N 0.5134(4) 0.3062(3) 1.0346(2) 0.064(2) Uani 1 1 d .
N18 N 0.7908(3) 0.2439(3) 1.0731(2) 0.050(2) Uani 1 1 d .
N19 N 0.7545(3) 0.1840(3) 1.0458(2) 0.058(2) Uani 1 1 d .
H19 H 0.7466 0.1774 1.0652 0.070 Uiso 1 1 calc R
N20 N 0.5431(3) 0.3350(3) 1.0870(2) 0.060(2) Uani 1 1 d .
N21 N 0.5919(3) 0.3249(3) 1.2004(2) 0.058(2) Uani 1 1 d .
N22 N 0.5371(3) 0.1442(3) 0.1314(2) 0.066(2) Uani 1 1 d .
H22 H 0.5491 0.1699 0.1290 0.079 Uiso 1 1 calc R
N23 N 0.4659(4) 0.2392(3) 0.9991(2) 0.059(2) Uani 1 1 d .
H23 H 0.4717 0.2428 1.0205 0.071 Uiso 1 1 calc R
N25 N 0.8732(3) 0.3084(3) 1.2210(2) 0.058(2) Uani 1 1 d .
O808 O 0.4360(4) 0.4726(3) 0.2051(2) 0.090(3) Uani 1 1 d .
N28 N 0.8139(3) 0.1070(3) 0.2052(2) 0.054(2) Uani 1 1 d .
H28 H 0.8177 0.1344 0.2070 0.065 Uiso 1 1 calc R
O812 O 0.7453(4) 0.3346(3) 0.3255(2) 0.095(3) Uani 1 1 d .
N30 N 0.5668(3) 0.3595(3) 1.1403(2) 0.058(2) Uani 1 1 d .
H30 H 0.5626 0.3329 1.1450 0.070 Uiso 1 1 calc R
N31 N 0.4203(4) 0.1775(3) 1.0107(2) 0.060(2) Uani 1 1 d .
N32 N 0.4795(3) 0.2045(3) 0.2223(2) 0.054(2) Uani 1 1 d .
N33 N 0.7825(3) 0.1570(4) 0.2518(2) 0.066(3) Uani 1 1 d .
O809 O 0.4602(4) 0.0861(3) 0.2670(2) 0.084(2) Uani 1 1 d .
N501 N 0.9592(3) 0.2601(3) 0.0827(2) 0.055(2) Uani 1 1 d .
N36 N 0.8904(3) 0.2769(3) 1.2736(2) 0.058(2) Uani 1 1 d .
O814 O 1.0094(4) 0.3866(3) 0.0741(2) 0.092(3) Uani 1 1 d .
N38 N 0.8263(3) 0.3017(3) 1.1050(2) 0.055(2) Uani 1 1 d .
Cl16 Cl 0.4181(4) 0.6074(3) 0.1316(2) 0.242(3) Uani 1 1 d .
N40 N 0.3711(3) 0.1216(3) 1.0290(2) 0.058(2) Uani 1 1 d .
H40 H 0.3672 0.1382 1.0454 0.069 Uiso 1 1 calc R
N41 N 0.9350(4) 0.1361(3) 1.3000(2) 0.062(2) Uani 1 1 d .
N42 N 0.6053(3) 0.2604(3) 1.2294(2) 0.058(2) Uani 1 1 d .
N43 N 0.6418(3) 0.1202(3) 1.2287(2) 0.060(2) Uani 1 1 d .
N44 N 0.7467(3) 0.2940(4) 0.2777(2) 0.062(2) Uani 1 1 d .
H44 H 0.7437 0.2966 0.2563 0.075 Uiso 1 1 calc R
N502 N 0.7634(3) 0.2257(4) 0.2668(2) 0.060(2) Uani 1 1 d .
N602 N 0.6649(3) 0.0484(3) 1.1306(2) 0.061(2) Uani 1 1 d .
N509 N 0.5817(3) 0.1744(3) 0.0789(2) 0.060(2) Uani 1 1 d .
N604 N 0.9643(3) 0.0710(3) 1.2839(2) 0.062(2) Uani 1 1 d .
H604 H 0.9731 0.0849 1.2671 0.075 Uiso 1 1 calc R
N512 N 0.4367(3) 0.3424(3) 0.2220(2) 0.059(2) Uani 1 1 d .
N511 N 0.4551(3) 0.2773(3) 0.2467(2) 0.058(2) Uani 1 1 d .
H511 H 0.4637 0.2703 0.2276 0.069 Uiso 1 1 calc R
N508 N 0.6213(3) 0.2322(3) 0.0543(2) 0.057(2) Uani 1 1 d .
C8 C -0.0391(4) 0.1789(3) 0.1905(2) 0.053(3) Uani 1 1 d .
N510 N 0.5099(3) 0.1712(3) 0.1784(2) 0.063(2) Uani 1 1 d .
N601 N 0.6562(3) 0.0493(3) 1.1626(2) 0.066(2) Uani 1 1 d .
N500 N 1.0045(3) 0.3238(3) 0.1015(2) 0.063(2) Uani 1 1 d .
H500 H 1.0085 0.3125 0.1212 0.076 Uiso 1 1 calc R
N600 N 0.6197(3) 0.1959(4) 1.2537(2) 0.064(3) Uani 1 1 d .
H600 H 0.6273 0.1887 1.2344 0.077 Uiso 1 1 calc R
O800 O 0.9538(5) 0.0040(3) 1.3041(2) 0.111(3) Uani 1 1 d .
N603 N 0.9110(3) 0.2050(3) 1.3106(2) 0.062(2) Uani 1 1 d .
H603 H 0.9072 0.2077 1.2891 0.074 Uiso 1 1 calc R
N507 N 0.6608(4) 0.2921(4) 0.0352(2) 0.071(3) Uani 1 1 d .
H507 H 0.6689 0.2992 0.0560 0.085 Uiso 1 1 calc R
N506 N 0.7004(4) 0.3632(4) 0.0663(3) 0.070(3) Uani 1 1 d .
C18 C 0.6514(5) 0.9502(4) 0.1423(3) 0.082(4) Uani 1 1 d .
H18 H 0.6497 0.9815 0.1406 0.098 Uiso 1 1 calc R
N503 N 0.7371(3) 0.3683(4) 0.2418(3) 0.072(3) Uani 1 1 d .
C21 C 0.6888(4) 0.0796(4) 1.0817(3) 0.056(3) Uani 1 1 d .
C22 C 0.8367(4) 0.0632(4) 0.1128(2) 0.054(3) Uani 1 1 d .
Cl17 Cl 0.3893(5) 0.6778(3) 0.0930(3) 0.273(4) Uani 1 1 d .
C24 C 0.7863(4) 0.0988(4) 0.2914(3) 0.064(3) Uani 1 1 d .
H24 H 0.7914 0.0696 0.2957 0.077 Uiso 1 1 calc R
N513 N 0.4150(4) 0.4024(3) 0.1918(2) 0.074(3) Uani 1 1 d .
H513 H 0.4038 0.3855 0.1751 0.089 Uiso 1 1 calc R
C26 C 0.0319(4) 0.0982(3) 0.1052(3) 0.056(3) Uani 1 1 d .
H26 H 0.0070 0.0755 0.1076 0.067 Uiso 1 1 calc R
C27 C 0.4035(5) 0.2068(3) 0.0878(3) 0.056(3) Uani 1 1 d .
C28 C 0.0739(4) 0.1666(3) 0.1241(2) 0.057(3) Uani 1 1 d .
H28A H 0.0776 0.1888 0.1397 0.068 Uiso 1 1 calc R
C29 C 0.4177(4) 0.2348(4) 0.1201(2) 0.062(3) Uani 1 1 d .
C30 C 0.8230(4) 0.3054(4) 1.0446(3) 0.053(3) Uani 1 1 d .
C31 C 0.7163(4) 0.1137(4) 1.0359(3) 0.057(3) Uani 1 1 d .
C32 C 0.0626(4) 0.0984(3) 0.0786(2) 0.056(3) Uani 1 1 d .
C33 C 0.1417(4) 0.2062(4) 0.0916(3) 0.063(3) Uani 1 1 d .
C34 C 0.8598(4) 0.3653(4) 1.0797(3) 0.062(3) Uani 1 1 d .
H34 H 0.8757 0.3927 1.0830 0.074 Uiso 1 1 calc R
C35 C 0.1042(4) 0.1690(4) 0.0975(2) 0.058(3) Uani 1 1 d .
C36 C 0.8475(4) 0.3403(4) 1.1068(2) 0.053(3) Uani 1 1 d .
C37 C 0.8170(4) 0.0332(4) 0.1349(3) 0.061(3) Uani 1 1 d .
H37 H 0.8089 0.0051 0.1280 0.073 Uiso 1 1 calc R
C38 C 0.7790(4) 0.2244(4) 1.0444(3) 0.049(3) Uani 1 1 d .
C40 C 0.0798(4) 0.2299(4) 0.2881(3) 0.061(3) Uani 1 1 d .
H40A H 0.0685 0.2045 0.2767 0.073 Uiso 1 1 calc R
C41 C 0.6778(4) 0.1246(3) 1.1661(3) 0.055(3) Uani 1 1 d .
H41 H 0.6809 0.1501 1.1783 0.066 Uiso 1 1 calc R
C42 C 0.0553(5) 0.0630(4) 0.0517(3) 0.076(4) Uani 1 1 d .
C43 C 0.6805(4) 0.0841(4) 1.1164(3) 0.051(3) Uani 1 1 d .
C44 C 0.8422(5) -0.0041(4) 0.0382(2) 0.067(3) Uani 1 1 d .
H44A H 0.8808 0.0042 0.0342 0.080 Uiso 1 1 calc R
H44B H 0.8128 0.0085 0.0208 0.080 Uiso 1 1 calc R
C45 C 0.7896(4) 0.1148(4) 0.2601(3) 0.057(3) Uani 1 1 d .
C46 C 0.4402(5) 0.4410(4) 0.1263(3) 0.086(4) Uani 1 1 d .
H46A H 0.4421 0.4103 0.1278 0.129 Uiso 1 1 calc R
H46B H 0.4779 0.4529 0.1357 0.129 Uiso 1 1 calc R
H46C H 0.4297 0.4494 0.1031 0.129 Uiso 1 1 calc R
C47 C 0.8103(4) 0.0458(4) 0.1655(3) 0.055(3) Uani 1 1 d .
H47 H 0.7982 0.0267 0.1806 0.066 Uiso 1 1 calc R
C48 C 0.0380(4) 0.1318(4) 0.1280(2) 0.053(3) Uani 1 1 d .
C49 C 0.9467(4) 0.2375(4) 0.0259(2) 0.058(3) Uani 1 1 d .
H49 H 0.9344 0.2170 0.0093 0.069 Uiso 1 1 calc R
C50 C 0.0016(4) 0.1301(4) 0.1545(3) 0.056(3) Uani 1 1 d .
C51 C 0.3152(4) 0.1961(4) 0.1738(2) 0.053(3) Uani 1 1 d .
C52 C -0.0315(4) 0.2267(4) 0.1971(2) 0.058(3) Uani 1 1 d .
C53 C 0.5980(4) 0.3029(4) 1.2313(2) 0.056(3) Uani 1 1 d .
C54 C 0.2999(4) 0.2343(4) 0.1859(2) 0.060(3) Uani 1 1 d .
H54 H 0.3178 0.2593 0.1803 0.072 Uiso 1 1 calc R
C55 C 0.0961(4) 0.1333(4) 0.0751(2) 0.058(3) Uani 1 1 d .
H55 H 0.1151 0.1339 0.0567 0.069 Uiso 1 1 calc R
C56 C 0.6048(5) 0.2568(5) 1.2894(3) 0.069(3) Uani 1 1 d .
H56 H 0.6067 0.2399 1.3085 0.082 Uiso 1 1 calc R
C57 C 0.8754(4) 0.1239(4) 0.0746(3) 0.056(3) Uani 1 1 d .
N504 N 0.7354(5) 0.4358(4) 0.1692(4) 0.095(3) Uani 1 1 d .
C59 C -0.0332(5) 0.1542(4) 0.2230(3) 0.056(3) Uani 1 1 d .
C60 C 0.8141(4) 0.2833(4) 1.0743(2) 0.049(3) Uani 1 1 d .
C61 C 0.7754(4) 0.1262(4) 0.3162(3) 0.059(3) Uani 1 1 d .
C62 C 0.5852(4) 0.3654(4) 1.2010(3) 0.055(3) Uani 1 1 d .
C63 C 0.8471(4) 0.3472(4) 1.0482(3) 0.060(3) Uani 1 1 d .
C64 C 0.7861(4) 0.2433(4) 1.0124(2) 0.057(3) Uani 1 1 d .
H64 H 0.7756 0.2287 0.9921 0.068 Uiso 1 1 calc R
C65 C 0.6618(4) 0.0859(4) 1.1798(3) 0.060(3) Uani 1 1 d .
C66 C 0.8453(4) 0.0528(4) 0.0800(2) 0.050(3) Uani 1 1 d .
C67 C 0.6730(4) 0.0419(4) 1.0623(3) 0.058(3) Uani 1 1 d .
H67 H 0.6589 0.0181 1.0721 0.070 Uiso 1 1 calc R
C68 C 0.5535(6) 0.4205(5) 0.9534(3) 0.091(4) Uani 1 1 d .
H68A H 0.5143 0.4129 0.9419 0.109 Uiso 1 1 calc R
H68B H 0.5815 0.4006 0.9466 0.109 Uiso 1 1 calc R
C69 C 0.8978(4) 0.2811(4) 1.3067(3) 0.065(3) Uani 1 1 d .
C70 C 0.6497(4) 0.0825(4) 1.2139(2) 0.054(3) Uani 1 1 d .
C71 C 0.4635(4) 0.2015(4) 0.2522(3) 0.061(3) Uani 1 1 d .
C72 C 0.8485(4) 0.1057(4) 0.1239(3) 0.056(3) Uani 1 1 d .
C73 C 0.9413(4) 0.2309(4) 0.0588(3) 0.061(3) Uani 1 1 d .
C74 C 0.4257(4) 0.2806(3) 0.1122(2) 0.047(2) Uani 1 1 d .
C75 C 0.9193(5) 0.1512(5) 1.3553(3) 0.070(3) Uani 1 1 d .
H75 H 0.9083 0.1703 1.3707 0.084 Uiso 1 1 calc R
C76 C 0.6296(4) 0.1208(4) 1.2602(3) 0.071(3) Uani 1 1 d .
C77 C 0.7407(4) 0.1524(4) 1.0217(3) 0.053(3) Uani 1 1 d .
C78 C 0.9126(6) 0.4022(4) 1.3541(3) 0.083(4) Uani 1 1 d .
H78A H 0.9476 0.3869 1.3646 0.100 Uiso 1 1 calc R
H78B H 0.8790 0.3907 1.3625 0.100 Uiso 1 1 calc R
C79 C 0.7181(4) 0.3598(4) 0.1706(3) 0.068(3) Uani 1 1 d .
H79 H 0.7128 0.3349 0.1824 0.082 Uiso 1 1 calc R
C80 C 0.7138(4) 0.3599(4) 0.1362(3) 0.070(3) Uani 1 1 d .
H80 H 0.7064 0.3344 0.1242 0.084 Uiso 1 1 calc R
C81 C 0.4278(5) 0.4066(4) 0.2527(3) 0.079(4) Uani 1 1 d .
H81 H 0.4215 0.4360 0.2525 0.095 Uiso 1 1 calc R
C82 C 0.5971(5) 0.2994(5) 1.2899(3) 0.079(4) Uani 1 1 d .
H82 H 0.5928 0.3124 1.3100 0.095 Uiso 1 1 calc R
N505 N 0.7312(4) 0.4352(4) 0.1359(4) 0.086(3) Uani 1 1 d .
C84 C 0.5449(4) 0.1123(4) 0.0456(3) 0.077(4) Uani 1 1 d .
H84 H 0.5284 0.0851 0.0449 0.092 Uiso 1 1 calc R
C85 C 0.8778(4) 0.3855(4) 1.2144(3) 0.068(3) Uani 1 1 d .
H85 H 0.8769 0.4091 1.2002 0.082 Uiso 1 1 calc R
C86 C 0.1799(5) 0.7379(4) 0.0844(3) 0.091(4) Uani 1 1 d .
H86 H 0.1741 0.7429 0.1075 0.110 Uiso 1 1 calc R
C87 C 0.4831(4) 0.1270(4) 0.2221(3) 0.063(3) Uani 1 1 d .
C88 C 0.7713(4) 0.1845(4) 0.2764(2) 0.048(3) Uani 1 1 d .
C89 C 0.6097(4) 0.2394(4) 1.2575(3) 0.055(3) Uani 1 1 d .
C90 C 0.4909(4) 0.1673(4) 0.2084(3) 0.054(3) Uani 1 1 d .
C91 C 0.0782(5) 0.3060(5) 0.2893(3) 0.072(3) Uani 1 1 d .
H91 H 0.0653 0.3317 0.2788 0.087 Uiso 1 1 calc R
C92 C 0.8224(4) 0.0899(4) 0.1744(2) 0.053(3) Uani 1 1 d .
C93 C 0.6884(4) 0.1229(4) 1.1341(3) 0.055(3) Uani 1 1 d .
H93 H 0.7008 0.1473 1.1241 0.066 Uiso 1 1 calc R
C94 C 0.5495(4) 0.3794(4) 1.0377(3) 0.061(3) Uani 1 1 d .
C95 C 0.8007(4) 0.0870(5) 0.2326(3) 0.057(3) Uani 1 1 d .
C96 C 0.5954(4) 0.3256(4) 1.2609(3) 0.061(3) Uani 1 1 d .
C97 C 0.4454(5) 0.3199(4) 0.2511(3) 0.065(3) Uani 1 1 d .
C98 C 0.0616(4) 0.2686(5) 0.2730(3) 0.059(3) Uani 1 1 d .
C99 C 0.2386(5) 0.2786(5) 0.2195(4) 0.089(4) Uani 1 1 d .
C100 C 0.5558(4) 0.1369(4) 0.0759(3) 0.060(3) Uani 1 1 d .
C101 C 0.6459(4) 0.0434(4) 1.2311(3) 0.070(3) Uani 1 1 d .
H101 H 0.6526 0.0174 1.2212 0.084 Uiso 1 1 calc R
C102 C 0.8820(5) 0.4078(4) 1.0218(3) 0.074(3) Uani 1 1 d .
H10A H 0.9188 0.4068 1.0377 0.089 Uiso 1 1 calc R
H10B H 0.8562 0.4279 1.0304 0.089 Uiso 1 1 calc R
C103 C 0.4456(5) 0.3407(5) 0.2815(3) 0.079(4) Uani 1 1 d .
H103 H 0.4513 0.3249 0.3014 0.095 Uiso 1 1 calc R
C104 C 0.7663(4) 0.1686(4) 0.3088(2) 0.058(3) Uani 1 1 d .
C105 C 0.5076(4) 0.3097(4) 1.0012(3) 0.061(3) Uani 1 1 d .
C106 C 0.5177(4) 0.1357(4) 0.1624(3) 0.061(3) Uani 1 1 d .
C107 C 0.4936(4) 0.0899(4) 0.2036(3) 0.069(3) Uani 1 1 d .
H107 H 0.4891 0.0626 0.2122 0.083 Uiso 1 1 calc R
C108 C 0.5097(4) 0.0947(4) 0.1741(3) 0.061(3) Uani 1 1 d .
H108 H 0.5157 0.0708 0.1613 0.073 Uiso 1 1 calc R
C109 C 0.8087(4) 0.2830(4) 1.0138(3) 0.057(3) Uani 1 1 d .
H109 H 0.8151 0.2961 0.9941 0.069 Uiso 1 1 calc R
C110 C 0.8982(4) 0.1576(4) 0.0528(3) 0.058(3) Uani 1 1 d .
C111 C 0.2575(5) 0.2366(4) 0.2068(3) 0.067(3) Uani 1 1 d .
C112 C 0.5391(4) 0.1173(5) 0.1054(3) 0.057(3) Uani 1 1 d .
C113 C 0.6261(5) 0.2328(5) -0.0050(3) 0.073(3) Uani 1 1 d .
H113 H 0.6362 0.2479 -0.0229 0.088 Uiso 1 1 calc R
C114 C 0.9497(4) 0.0949(5) 1.3091(3) 0.069(3) Uani 1 1 d .
C115 C 0.8631(4) 0.0830(4) 0.0607(3) 0.051(3) Uani 1 1 d .
H115 H 0.8671 0.0772 0.0387 0.062 Uiso 1 1 calc R
C116 C 0.2771(5) 0.1019(4) 1.0647(4) 0.096(4) Uani 1 1 d .
H11A H 0.2586 0.0940 1.0833 0.144 Uiso 1 1 calc R
H11B H 0.2484 0.1018 1.0444 0.144 Uiso 1 1 calc R
H11C H 0.2938 0.1300 1.0684 0.144 Uiso 1 1 calc R
C117 C 0.9045(4) 0.2417(4) 1.3275(3) 0.059(3) Uani 1 1 d .
C118 C 0.6195(4) 0.1627(4) 1.2757(3) 0.064(3) Uani 1 1 d .
C119 C 0.6785(4) 0.0408(4) 1.0295(3) 0.067(3) Uani 1 1 d .
H119 H 0.6678 0.0164 1.0167 0.080 Uiso 1 1 calc R
C120 C 0.7470(5) 0.2415(5) 0.3228(3) 0.081(4) Uani 1 1 d .
H120 H 0.7389 0.2620 0.3381 0.098 Uiso 1 1 calc R
C121 C 0.2912(5) 0.1582(4) 0.1822(3) 0.072(3) Uani 1 1 d .
H121 H 0.3034 0.1326 0.1740 0.087 Uiso 1 1 calc R
C122 C -0.0197(5) 0.2496(3) 0.1663(3) 0.055(3) Uani 1 1 d .
C123 C 0.4374(5) 0.3835(5) 0.2826(3) 0.080(4) Uani 1 1 d .
H123 H 0.4382 0.3974 0.3030 0.096 Uiso 1 1 calc R
C124 C 0.8367(5) -0.0513(4) 0.0375(3) 0.071(3) Uani 1 1 d .
H124 H 0.8400 -0.0604 0.0147 0.085 Uiso 1 1 calc R
C125 C 0.8858(4) 0.3900(4) 1.2480(3) 0.069(3) Uani 1 1 d .
H125 H 0.8883 0.4174 1.2572 0.082 Uiso 1 1 calc R
C126 C 0.3586(4) 0.1920(4) 0.1513(3) 0.054(3) Uani 1 1 d .
C127 C 0.9832(4) 0.2962(4) 0.0742(3) 0.060(3) Uani 1 1 d .
C128 C 0.5836(4) 0.3919(4) 1.2290(3) 0.065(3) Uani 1 1 d .
H128 H 0.5797 0.4215 1.2274 0.078 Uiso 1 1 calc R
C129 C 0.5362(4) 0.3404(4) 1.0533(3) 0.055(3) Uani 1 1 d .
C130 C 0.4167(5) 0.3086(4) 0.1407(3) 0.059(3) Uani 1 1 d .
C131 C 0.8987(4) 0.3578(5) 1.3055(3) 0.066(3) Uani 1 1 d .
C132 C 0.5604(5) 0.1315(5) 0.0168(3) 0.072(4) Uani 1 1 d .
C133 C 0.5850(4) 0.1707(4) 0.0193(3) 0.059(3) Uani 1 1 d .
C134 C 0.9231(4) 0.1638(4) 1.3228(3) 0.057(3) Uani 1 1 d .
C135 C 0.5231(6) 0.3455(5) 0.9839(3) 0.081(4) Uani 1 1 d .
H135 H 0.5199 0.3452 0.9606 0.097 Uiso 1 1 calc R
C136 C 0.3190(5) 0.2874(4) 0.0198(3) 0.063(3) Uani 1 1 d .
H136 H 0.3199 0.2640 0.0341 0.076 Uiso 1 1 calc R
C137 C 0.4396(5) 0.2011(4) 0.9873(3) 0.062(3) Uani 1 1 d .
C138 C 0.2477(5) 0.2463(4) -0.0277(3) 0.065(3) Uani 1 1 d .
C139 C 0.5954(5) 0.1924(5) 0.0501(3) 0.066(3) Uani 1 1 d .
C140 C 0.4041(5) 0.1465(5) 0.9462(3) 0.077(3) Uani 1 1 d .
H140 H 0.3982 0.1360 0.9243 0.093 Uiso 1 1 calc R
C141 C 0.6322(5) 0.0447(5) 1.2630(4) 0.094(4) Uani 1 1 d .
H141 H 0.6283 0.0192 1.2743 0.113 Uiso 1 1 calc R
C142 C 0.9016(5) 0.3197(5) 1.3237(3) 0.074(4) Uani 1 1 d .
H142 H 0.9060 0.3202 1.3470 0.089 Uiso 1 1 calc R
C143 C 0.7538(5) 0.1997(5) 0.3318(3) 0.075(3) Uani 1 1 d .
H143 H 0.7503 0.1914 0.3535 0.090 Uiso 1 1 calc R
C144 C 0.5886(5) 0.3694(5) 1.2596(3) 0.076(4) Uani 1 1 d .
C145 C 0.5737(4) 0.4082(4) 1.0932(3) 0.067(3) Uani 1 1 d .
H145 H 0.5842 0.4313 1.1075 0.080 Uiso 1 1 calc R
C146 C 0.4659(5) 0.1257(4) 0.2547(3) 0.066(3) Uani 1 1 d .
C147 C 0.8842(4) 0.3133(4) 1.2548(3) 0.056(3) Uani 1 1 d .
C148 C 0.9463(5) 0.0795(4) 1.3415(3) 0.075(3) Uani 1 1 d .
H148 H 0.9531 0.0509 1.3476 0.090 Uiso 1 1 calc R
C149 C 0.4441(6) 0.0840(4) 0.3002(3) 0.094(4) Uani 1 1 d .
H14A H 0.4079 0.0997 0.3003 0.113 Uiso 1 1 calc R
H14B H 0.4749 0.0967 0.3168 0.113 Uiso 1 1 calc R
C150 C 0.3930(6) 0.4579(4) 0.1462(3) 0.078(4) Uani 1 1 d .
C151 C 0.4834(4) 0.2714(5) 0.9814(3) 0.073(4) Uani 1 1 d .
C152 C 0.6352(5) 0.2499(5) 0.0282(3) 0.071(4) Uani 1 1 d .
C153 C 0.3890(6) 0.5058(4) 0.1440(3) 0.101(5) Uani 1 1 d .
H15A H 0.4268 0.5181 0.1527 0.152 Uiso 1 1 calc R
H15B H 0.3607 0.5158 0.1569 0.152 Uiso 1 1 calc R
H15C H 0.3769 0.5142 0.1209 0.152 Uiso 1 1 calc R
C154 C 0.9710(5) 0.2757(4) 0.0186(3) 0.069(3) Uani 1 1 d .
H154 H 0.9754 0.2807 -0.0035 0.082 Uiso 1 1 calc R
C155 C 0.1154(5) 0.2282(5) 0.3206(3) 0.065(3) Uani 1 1 d .
C156 C 0.9893(5) 0.3069(4) 0.0418(3) 0.060(3) Uani 1 1 d .
H156 H 1.0044 0.3331 0.0364 0.072 Uiso 1 1 calc R
C157 C 0.3258(5) 0.0697(4) 1.0616(3) 0.071(3) Uani 1 1 d .
C158 C 0.8599(5) 0.3641(5) 1.1417(3) 0.065(3) Uani 1 1 d .
C159 C 0.6245(5) 0.0820(5) 1.2776(3) 0.079(4) Uani 1 1 d .
H159 H 0.6159 0.0826 1.2992 0.094 Uiso 1 1 calc R
C160 C 0.9324(5) 0.1096(5) 1.3635(3) 0.076(4) Uani 1 1 d .
H160 H 0.9319 0.1010 1.3854 0.091 Uiso 1 1 calc R
C161 C 0.1188(5) 0.0420(4) 0.0534(3) 0.097(4) Uani 1 1 d .
H16A H 0.1164 0.0192 0.0372 0.146 Uiso 1 1 calc R
H16B H 0.1324 0.0307 0.0755 0.146 Uiso 1 1 calc R
H16C H 0.1458 0.0634 0.0484 0.146 Uiso 1 1 calc R
C162 C 0.7327(6) 0.4366(5) 0.0665(5) 0.105(5) Uani 1 1 d .
H162 H 0.7434 0.4620 0.0781 0.126 Uiso 1 1 calc R
C163 C 0.7832(6) 0.0702(5) 0.3581(3) 0.086(4) Uani 1 1 d .
H16U H 0.8180 0.0592 0.3506 0.103 Uiso 1 1 calc R
H16V H 0.7496 0.0533 0.3475 0.103 Uiso 1 1 calc R
C164 C 0.9852(5) 0.0070(4) 1.2511(3) 0.068(3) Uani 1 1 d .
C165 C 0.4328(5) 0.1858(5) 0.9538(3) 0.081(4) Uani 1 1 d .
H165 H 0.4470 0.2014 0.9374 0.097 Uiso 1 1 calc R
C166 C 0.3525(5) 0.3580(5) 0.0098(4) 0.087(4) Uani 1 1 d .
H166 H 0.3735 0.3824 0.0180 0.105 Uiso 1 1 calc R
C167 C 0.2243(6) 0.4613(4) 0.2259(3) 0.088(4) Uani 1 1 d .
H167 H 0.2281 0.4876 0.2394 0.106 Uiso 1 1 calc R
C168 C 0.8706(4) 0.3425(4) 1.2014(3) 0.060(3) Uani 1 1 d .
C169 C 0.5695(4) 0.4134(4) 1.0599(3) 0.068(3) Uani 1 1 d .
H169 H 0.5799 0.4394 1.0514 0.081 Uiso 1 1 calc R
C171 C 0.9396(5) 0.0208(4) 1.2190(3) 0.082(4) Uani 1 1 d .
H17A H 0.9502 0.0078 1.1994 0.123 Uiso 1 1 calc R
H17B H 0.9400 0.0514 1.2167 0.123 Uiso 1 1 calc R
H17C H 0.9009 0.0116 1.2213 0.123 Uiso 1 1 calc R
C172 C 0.0153(5) 0.0274(4) 0.0598(4) 0.091(4) Uani 1 1 d .
H17D H 0.0119 0.0057 0.0427 0.137 Uiso 1 1 calc R
H17E H -0.0229 0.0389 0.0606 0.137 Uiso 1 1 calc R
H17F H 0.0316 0.0150 0.0812 0.137 Uiso 1 1 calc R
C173 C 0.5242(5) 0.0691(4) -0.0157(3) 0.076(3) Uani 1 1 d .
H17X H 0.4883 0.0690 -0.0064 0.091 Uiso 1 1 calc R
H17Y H 0.5516 0.0492 -0.0027 0.091 Uiso 1 1 calc R
Cl18 Cl 0.4957(8) 0.6702(6) 0.1235(3) 0.513(15) Uani 1 1 d .
C176 C 0.7010(5) 0.0774(4) 1.0149(3) 0.075(3) Uani 1 1 d .
H176 H 0.7054 0.0776 0.9925 0.089 Uiso 1 1 calc R
C177 C 0.8038(8) 0.0199(5) 0.4070(4) 0.129(6) Uani 1 1 d .
H17Z H 0.8367 0.0097 0.3977 0.194 Uiso 1 1 calc R
H17G H 0.7699 0.0025 0.3989 0.194 Uiso 1 1 calc R
H17H H 0.8130 0.0184 0.4310 0.194 Uiso 1 1 calc R
C178 C 0.7204(4) 0.3975(5) 0.1194(3) 0.069(3) Uani 1 1 d .
C179 C 0.4531(4) 0.2447(4) 0.2682(3) 0.063(3) Uani 1 1 d .
C180 C 0.8904(4) 0.3542(4) 1.2695(3) 0.063(3) Uani 1 1 d .
C181 C 0.7524(4) 0.2539(4) 0.2887(3) 0.055(3) Uani 1 1 d .
C182 C 0.5622(4) 0.3685(4) 1.1063(3) 0.058(3) Uani 1 1 d .
C183 C 0.4572(5) 0.1635(4) 0.2703(3) 0.070(3) Uani 1 1 d .
H183 H 0.4477 0.1642 0.2916 0.084 Uiso 1 1 calc R
C184 C 0.5430(5) 0.3813(5) 1.0022(3) 0.077(4) Uani 1 1 d .
C185 C 0.5218(9) 0.4995(6) 0.9534(5) 0.184(10) Uani 1 1 d .
H18A H 0.4833 0.4904 0.9425 0.276 Uiso 1 1 calc R
H18B H 0.5300 0.5273 0.9453 0.276 Uiso 1 1 calc R
H18C H 0.5233 0.5006 0.9772 0.276 Uiso 1 1 calc R
C186 C 0.4279(5) 0.3834(5) 0.2228(3) 0.065(3) Uani 1 1 d .
C187 C 0.2064(5) 0.1914(4) 0.0919(3) 0.084(4) Uani 1 1 d .
H18D H 0.2300 0.2157 0.0883 0.127 Uiso 1 1 calc R
H18E H 0.2070 0.1707 0.0744 0.127 Uiso 1 1 calc R
H18F H 0.2220 0.1787 0.1133 0.127 Uiso 1 1 calc R
C188 C 0.9089(9) 0.4703(6) 0.9912(4) 0.169(9) Uani 1 1 d .
H18X H 0.8788 0.4861 0.9995 0.254 Uiso 1 1 calc R
H18Y H 0.9121 0.4805 0.9692 0.254 Uiso 1 1 calc R
H18Z H 0.9458 0.4742 1.0061 0.254 Uiso 1 1 calc R
C189 C 0.6023(5) 0.1942(5) -0.0086(3) 0.075(4) Uani 1 1 d .
H189 H 0.5965 0.1815 -0.0297 0.090 Uiso 1 1 calc R
C190 C 1.0502(4) 0.3876(4) 0.1323(3) 0.065(3) Uani 1 1 d .
C191 C 1.1108(7) 0.3679(5) 0.1431(4) 0.128(6) Uani 1 1 d .
H19A H 1.1336 0.3720 0.1257 0.192 Uiso 1 1 calc R
H19B H 1.1069 0.3378 0.1471 0.192 Uiso 1 1 calc R
H19C H 1.1303 0.3815 0.1634 0.192 Uiso 1 1 calc R
C192 C 0.7778(5) -0.0680(4) 0.0439(3) 0.082(4) Uani 1 1 d .
H19D H 0.7777 -0.0987 0.0431 0.122 Uiso 1 1 calc R
H19E H 0.7467 -0.0570 0.0270 0.122 Uiso 1 1 calc R
H19F H 0.7718 -0.0586 0.0657 0.122 Uiso 1 1 calc R
C193 C 0.1317(5) 0.2669(6) 0.3345(3) 0.083(4) Uani 1 1 d .
H193 H 0.1572 0.2663 0.3551 0.099 Uiso 1 1 calc R
C194 C 0.3852(5) 0.1240(4) 0.9700(3) 0.076(3) Uani 1 1 d .
H194 H 0.3671 0.0976 0.9652 0.091 Uiso 1 1 calc R
C195 C 0.0319(7) 0.0820(4) 0.0166(3) 0.099(4) Uani 1 1 d .
H19G H 0.0273 0.0595 0.0001 0.148 Uiso 1 1 calc R
H19H H 0.0594 0.1028 0.0112 0.148 Uiso 1 1 calc R
H19I H -0.0054 0.0955 0.0166 0.148 Uiso 1 1 calc R
C196 C 1.0195(5) 0.3660(5) 0.1007(3) 0.073(3) Uani 1 1 d .
C197 C 0.7360(5) 0.4051(5) 0.2232(4) 0.080(4) Uani 1 1 d .
C198 C 0.7117(6) 0.3980(6) 0.0147(4) 0.089(4) Uani 1 1 d .
H198 H 0.7093 0.3969 -0.0085 0.107 Uiso 1 1 calc R
C199 C 0.9854(6) -0.0417(4) 1.2543(3) 0.099(4) Uani 1 1 d .
H19X H 0.9968 -0.0542 1.2347 0.148 Uiso 1 1 calc R
H19Y H 0.9468 -0.0515 1.2562 0.148 Uiso 1 1 calc R
H19Z H 1.0130 -0.0501 1.2739 0.148 Uiso 1 1 calc R
C200 C 0.8932(6) 0.4233(5) 0.9893(3) 0.099(5) Uani 1 1 d .
H200 H 0.8559 0.4209 0.9735 0.118 Uiso 1 1 calc R
C201 C 0.3929(5) 0.1406(4) 1.0022(3) 0.063(3) Uani 1 1 d .
C202 C 0.3558(4) 0.0806(5) 1.0317(3) 0.067(3) Uani 1 1 d .
C203 C 1.0485(5) 0.0235(4) 1.2490(3) 0.087(4) Uani 1 1 d .
H20A H 1.0612 0.0108 1.2298 0.131 Uiso 1 1 calc R
H20B H 1.0753 0.0156 1.2691 0.131 Uiso 1 1 calc R
H20C H 1.0479 0.0541 1.2467 0.131 Uiso 1 1 calc R
C204 C 0.6733(5) 0.3215(5) 0.0136(3) 0.071(3) Uani 1 1 d .
C205 C 0.1149(5) 0.3075(5) 0.3220(3) 0.076(4) Uani 1 1 d .
C206 C 0.7400(5) 0.3721(5) 0.2747(4) 0.070(3) Uani 1 1 d .
C207 C 0.5107(6) 0.0548(5) -0.0527(3) 0.089(4) Uani 1 1 d D
H207 H 0.4842 0.0758 -0.0656 0.107 Uiso 1 1 calc R
C208 C 0.7408(7) 0.0829(5) 0.4097(4) 0.126(6) Uani 1 1 d .
H20D H 0.7493 0.0814 0.4337 0.189 Uiso 1 1 calc R
H20E H 0.7065 0.0660 0.4013 0.189 Uiso 1 1 calc R
H20F H 0.7336 0.1122 0.4029 0.189 Uiso 1 1 calc R
C209 C 0.1748(7) 0.3448(5) 0.3723(4) 0.120(5) Uani 1 1 d .
H20G H 0.2085 0.3280 0.3696 0.180 Uiso 1 1 calc R
H20H H 0.1534 0.3304 0.3873 0.180 Uiso 1 1 calc R
H20I H 0.1876 0.3723 0.3814 0.180 Uiso 1 1 calc R
C210 C 0.5770(4) 0.3862(5) 1.1670(3) 0.069(3) Uani 1 1 d .
C211 C 0.5698(7) 0.0546(5) -0.0658(4) 0.131(6) Uani 1 1 d D
H21A H 0.5869 0.0827 -0.0634 0.197 Uiso 1 1 calc R
H21B H 0.5627 0.0466 -0.0891 0.197 Uiso 1 1 calc R
H21C H 0.5962 0.0344 -0.0531 0.197 Uiso 1 1 calc R
C212 C 0.2689(6) 0.2288(5) -0.0574(3) 0.100(4) Uani 1 1 d .
H21D H 0.2458 0.2043 -0.0657 0.150 Uiso 1 1 calc R
H21E H 0.3095 0.2206 -0.0511 0.150 Uiso 1 1 calc R
H21F H 0.2653 0.2504 -0.0746 0.150 Uiso 1 1 calc R
C213 C 0.2497(5) 0.1574(5) 0.2026(3) 0.092(4) Uani 1 1 d .
C214 C 0.1838(5) 0.2606(5) -0.0360(3) 0.095(4) Uani 1 1 d .
H21G H 0.1718 0.2715 -0.0160 0.143 Uiso 1 1 calc R
H21H H 0.1594 0.2367 -0.0444 0.143 Uiso 1 1 calc R
H21I H 0.1798 0.2828 -0.0527 0.143 Uiso 1 1 calc R
C215 C 0.3498(4) 0.3232(4) 0.0302(3) 0.063(3) Uani 1 1 d .
C216 C 0.2848(5) 0.2857(4) -0.0137(3) 0.073(3) Uani 1 1 d .
C217 C 0.0804(8) 0.3766(5) 0.3409(5) 0.156(7) Uani 1 1 d .
H21J H 0.0923 0.4038 0.3510 0.234 Uiso 1 1 calc R
H21K H 0.0579 0.3613 0.3549 0.234 Uiso 1 1 calc R
H21L H 0.0567 0.3811 0.3191 0.234 Uiso 1 1 calc R
Cl19 Cl 0.3793(9) 0.8051(7) 0.1039(4) 0.462(10) Uani 1 1 d D
C219 C 0.7180(5) 0.3977(5) 0.0836(4) 0.077(4) Uani 1 1 d .
C220 C 0.2880(6) 0.3195(5) -0.0347(4) 0.085(4) Uani 1 1 d .
H220 H 0.2665 0.3180 -0.0564 0.102 Uiso 1 1 calc R
C221 C 0.5684(7) 0.4670(5) 0.9454(4) 0.110(5) Uani 1 1 d .
H221 H 0.5653 0.4679 0.9209 0.132 Uiso 1 1 calc R
C222 C 0.8878(6) -0.0724(4) 0.0614(3) 0.085(4) Uani 1 1 d .
H22A H 0.8830 -0.1030 0.0605 0.128 Uiso 1 1 calc R
H22B H 0.8881 -0.0626 0.0839 0.128 Uiso 1 1 calc R
H22C H 0.9243 -0.0649 0.0547 0.128 Uiso 1 1 calc R
C223 C 0.1186(5) 0.2286(4) 0.0573(3) 0.093(4) Uani 1 1 d .
H22D H 0.1439 0.2523 0.0544 0.140 Uiso 1 1 calc R
H22E H 0.0794 0.2390 0.0570 0.140 Uiso 1 1 calc R
H22F H 0.1183 0.2085 0.0393 0.140 Uiso 1 1 calc R
C224 C 1.0136(9) 0.3819(8) 0.1602(4) 0.196(12) Uani 1 1 d .
H22X H 1.0333 0.3956 0.1804 0.294 Uiso 1 1 calc R
H22Y H 1.0092 0.3519 0.1644 0.294 Uiso 1 1 calc R
H22Z H 0.9755 0.3946 0.1532 0.294 Uiso 1 1 calc R
C225 C 0.9665(5) 0.0277(6) 1.2821(3) 0.080(4) Uani 1 1 d .
C226 C 0.7447(4) 0.3340(5) 0.2954(4) 0.074(4) Uani 1 1 d .
C227 C 0.3337(5) 0.4364(5) 0.1329(4) 0.100(4) Uani 1 1 d .
H22G H 0.3379 0.4058 0.1352 0.150 Uiso 1 1 calc R
H22H H 0.3212 0.4435 0.1096 0.150 Uiso 1 1 calc R
H22I H 0.3049 0.4462 0.1456 0.150 Uiso 1 1 calc R
C228 C 0.4363(7) 0.0379(5) 0.3082(4) 0.096(4) Uani 1 1 d .
H228 H 0.4731 0.0227 0.3072 0.115 Uiso 1 1 calc R
C229 C 0.3249(8) 0.3966(6) -0.0462(5) 0.153(8) Uani 1 1 d D
C230 C 0.4808(8) 0.0129(5) -0.0548(4) 0.120(5) Uani 1 1 d .
H23A H 0.4713 0.0041 -0.0779 0.179 Uiso 1 1 calc R
H23B H 0.4453 0.0153 -0.0457 0.179 Uiso 1 1 calc R
H23C H 0.5063 -0.0079 -0.0421 0.179 Uiso 1 1 calc R
C231 C 0.2952(6) 0.0243(4) 1.0553(4) 0.103(5) Uani 1 1 d .
H23D H 0.2760 0.0173 1.0738 0.155 Uiso 1 1 calc R
H23E H 0.3244 0.0030 1.0535 0.155 Uiso 1 1 calc R
H23F H 0.2667 0.0251 1.0349 0.155 Uiso 1 1 calc R
C232 C 0.7309(5) 0.3995(5) 0.1868(3) 0.072(3) Uani 1 1 d .
C233 C 0.9193(7) 0.4506(5) 1.3619(3) 0.097(4) Uani 1 1 d .
H233 H 0.9247 0.4535 1.3864 0.116 Uiso 1 1 calc R
C234 C 0.1459(6) 0.2414(4) 0.1195(4) 0.117(6) Uani 1 1 d .
H23G H 0.1707 0.2643 0.1145 0.176 Uiso 1 1 calc R
H23H H 0.1623 0.2291 0.1409 0.176 Uiso 1 1 calc R
H23I H 0.1073 0.2523 0.1202 0.176 Uiso 1 1 calc R
C235 C 0.3865(5) 0.3251(5) 0.0650(3) 0.066(3) Uani 1 1 d .
Cl21 Cl 0.4714(6) 0.7714(5) 0.1363(4) 0.359(7) Uani 1 1 d D
C237 C 0.7390(6) 0.4452(5) 0.2385(4) 0.093(4) Uani 1 1 d .
H237 H 0.7384 0.4702 0.2260 0.112 Uiso 1 1 calc R
C239 C 0.0231(5) 0.2712(5) 0.2395(3) 0.057(3) Uani 1 1 d .
C240 C 0.5792(7) 0.4457(5) 1.3284(3) 0.097(4) Uani 1 1 d D
H240 H 0.5526 0.4256 1.3368 0.117 Uiso 1 1 calc R
C241 C 0.9746(6) 0.4672(5) 1.3516(3) 0.107(5) Uani 1 1 d .
H24A H 0.9792 0.4971 1.3572 0.160 Uiso 1 1 calc R
H24B H 0.9719 0.4637 1.3278 0.160 Uiso 1 1 calc R
H24C H 1.0078 0.4515 1.3632 0.160 Uiso 1 1 calc R
C242 C 0.3738(6) 0.0718(5) 1.0936(3) 0.097(4) Uani 1 1 d .
H24D H 0.3568 0.0649 1.1129 0.145 Uiso 1 1 calc R
H24E H 0.3900 0.1002 1.0960 0.145 Uiso 1 1 calc R
H24F H 0.4044 0.0517 1.0917 0.145 Uiso 1 1 calc R
C243 C 0.1330(6) 0.1862(5) 0.3367(3) 0.090(4) Uani 1 1 d .
C244 C 0.6964(5) 0.3630(5) 0.0324(4) 0.086(4) Uani 1 1 d .
C245 C 0.3891(7) 0.0185(4) 0.2837(4) 0.116(5) Uani 1 1 d .
H24G H 0.3986 0.0206 0.2616 0.174 Uiso 1 1 calc R
H24H H 0.3528 0.0333 0.2842 0.174 Uiso 1 1 calc R
H24I H 0.3849 -0.0111 0.2893 0.174 Uiso 1 1 calc R
C246 C 0.2344(5) 0.1980(6) 0.2145(3) 0.092(4) Uani 1 1 d .
H246 H 0.2066 0.1984 0.2285 0.110 Uiso 1 1 calc R
C247 C 0.4206(12) 0.6538(7) 0.1208(5) 0.207(14) Uani 1 1 d .
H247 H 0.4096 0.6689 0.1400 0.248 Uiso 1 1 calc R
C248 C 0.5554(8) 0.4868(6) 1.3304(4) 0.129(6) Uani 1 1 d .
H24J H 0.5533 0.4931 1.3534 0.194 Uiso 1 1 calc R
H24K H 0.5166 0.4878 1.3170 0.194 Uiso 1 1 calc R
H24L H 0.5801 0.5075 1.3222 0.194 Uiso 1 1 calc R
C249 C 0.4250(9) 0.0357(5) 0.3446(4) 0.141(6) Uani 1 1 d .
H24M H 0.4227 0.0062 0.3511 0.212 Uiso 1 1 calc R
H24N H 0.3887 0.0499 0.3459 0.212 Uiso 1 1 calc R
H24O H 0.4567 0.0495 0.3594 0.212 Uiso 1 1 calc R
C250 C 0.1749(8) 0.2778(6) 0.2227(7) 0.218(13) Uani 1 1 d .
H25A H 0.1680 0.2541 0.2366 0.326 Uiso 1 1 calc R
H25B H 0.1510 0.2748 0.2008 0.326 Uiso 1 1 calc R
H25C H 0.1650 0.3041 0.2327 0.326 Uiso 1 1 calc R
C251 C 0.7907(6) 0.0666(5) 0.3961(3) 0.097(4) Uani 1 1 d .
H251 H 0.8251 0.0837 0.4057 0.116 Uiso 1 1 calc R
C252 C 0.1770(8) 0.8884(5) 0.0566(4) 0.130(7) Uani 1 1 d .
H252 H 0.1865 0.8690 0.0392 0.156 Uiso 1 1 calc R
C253 C 0.1341(6) 0.3508(5) 0.3374(3) 0.093(4) Uani 1 1 d .
C254 C 0.4178(6) 0.4446(6) 0.1842(4) 0.088(4) Uani 1 1 d .
C255 C 0.7450(6) 0.4099(6) 0.2920(4) 0.091(4) Uani 1 1 d .
H255 H 0.7495 0.4107 0.3153 0.109 Uiso 1 1 calc R
Cl20 Cl 0.4768(9) 0.8434(5) 0.1096(4) 0.409(9) Uani 1 1 d D
C257 C 0.6408(8) 0.4384(6) 1.3495(4) 0.146(7) Uani 1 1 d D
H25X H 0.6512 0.4087 1.3485 0.218 Uiso 1 1 calc R
H25Y H 0.6407 0.4464 1.3724 0.218 Uiso 1 1 calc R
H25Z H 0.6690 0.4556 1.3407 0.218 Uiso 1 1 calc R
C258 C 0.5789(6) 0.4334(5) 1.2910(3) 0.094(4) Uani 1 1 d .
H25D H 0.5414 0.4409 1.2773 0.112 Uiso 1 1 calc R
H25E H 0.6098 0.4487 1.2826 0.112 Uiso 1 1 calc R
C259 C 0.3216(7) 0.3560(6) -0.0254(4) 0.115(5) Uani 1 1 d .
C260 C 0.9931(7) 0.7653(5) 0.0830(4) 0.118(5) Uani 1 1 d .
H260 H 1.0355 0.7667 0.0920 0.142 Uiso 1 1 calc R
C262 C 0.1759(9) 0.1898(6) 0.3689(4) 0.157(8) Uani 1 1 d .
H26A H 0.2060 0.2101 0.3663 0.236 Uiso 1 1 calc R
H26B H 0.1934 0.1623 0.3748 0.236 Uiso 1 1 calc R
H26C H 0.1558 0.1994 0.3864 0.236 Uiso 1 1 calc R
C263 C 0.6286(7) 0.4797(5) 0.9589(3) 0.098(4) Uani 1 1 d .
H26R H 0.6352 0.5083 0.9516 0.147 Uiso 1 1 calc R
H26S H 0.6554 0.4604 0.9511 0.147 Uiso 1 1 calc R
H26T H 0.6347 0.4790 0.9830 0.147 Uiso 1 1 calc R
C264 C 0.9363(7) 0.3945(6) 0.9760(4) 0.127(6) Uani 1 1 d .
H26D H 0.9409 0.4041 0.9540 0.190 Uiso 1 1 calc R
H26E H 0.9217 0.3656 0.9745 0.190 Uiso 1 1 calc R
H26F H 0.9737 0.3954 0.9908 0.190 Uiso 1 1 calc R
C265 C 0.7298(6) 0.4331(6) 0.0323(5) 0.103(5) Uani 1 1 d .
H265 H 0.7412 0.4566 0.0208 0.123 Uiso 1 1 calc R
C266 C 0.7430(6) 0.4466(6) 0.2731(5) 0.107(5) Uani 1 1 d .
H266 H 0.7443 0.4731 0.2837 0.128 Uiso 1 1 calc R
C268 C 0.1721(9) 0.3756(6) 0.3148(5) 0.165(8) Uani 1 1 d .
H26G H 0.2065 0.3591 0.3131 0.248 Uiso 1 1 calc R
H26H H 0.1838 0.4029 0.3248 0.248 Uiso 1 1 calc R
H26I H 0.1492 0.3799 0.2928 0.248 Uiso 1 1 calc R
C269 C 0.8655(8) 0.4743(5) 1.3479(4) 0.127(6) Uani 1 1 d .
H26U H 0.8709 0.5042 1.3533 0.191 Uiso 1 1 calc R
H26V H 0.8331 0.4634 1.3573 0.191 Uiso 1 1 calc R
H26W H 0.8572 0.4709 1.3239 0.191 Uiso 1 1 calc R
C270 C 0.1579(9) 0.1212(7) 0.2161(6) 0.176(9) Uani 1 1 d .
H27A H 0.1569 0.1428 0.2329 0.264 Uiso 1 1 calc R
H27B H 0.1439 0.0945 0.2235 0.264 Uiso 1 1 calc R
H27C H 0.1331 0.1299 0.1955 0.264 Uiso 1 1 calc R
C271 C 0.2197(8) 0.1159(6) 0.2104(5) 0.135(7) Uani 1 1 d .
C272 C 0.2816(15) 0.3907(10) -0.0804(7) 0.38(3) Uani 1 1 d D
H27D H 0.2924 0.3656 -0.0915 0.571 Uiso 1 1 calc R
H27E H 0.2836 0.4154 -0.0943 0.571 Uiso 1 1 calc R
H27F H 0.2422 0.3876 -0.0762 0.571 Uiso 1 1 calc R
C273 C 1.0549(11) 0.4326(6) 0.1288(5) 0.175(9) Uani 1 1 d .
H27X H 1.0789 0.4388 0.1123 0.262 Uiso 1 1 calc R
H27Y H 1.0725 0.4449 0.1499 0.262 Uiso 1 1 calc R
H27Z H 1.0164 0.4446 0.1216 0.262 Uiso 1 1 calc R
C274 C 0.0838(8) 0.1571(6) 0.3354(6) 0.209(13) Uani 1 1 d .
H27G H 0.0977 0.1300 0.3449 0.314 Uiso 1 1 calc R
H27H H 0.0649 0.1531 0.3125 0.314 Uiso 1 1 calc R
H27I H 0.0561 0.1689 0.3480 0.314 Uiso 1 1 calc R
C275 C 0.2434(11) 0.3153(7) 0.1953(6) 0.195(11) Uani 1 1 d .
H27J H 0.2323 0.3416 0.2047 0.292 Uiso 1 1 calc R
H27K H 0.2177 0.3099 0.1743 0.292 Uiso 1 1 calc R
H27L H 0.2833 0.3174 0.1917 0.292 Uiso 1 1 calc R
C277 C 0.1705(8) 0.1603(6) 0.3124(4) 0.149(7) Uani 1 1 d .
H27M H 0.2054 0.1762 0.3106 0.224 Uiso 1 1 calc R
H27N H 0.1468 0.1569 0.2905 0.224 Uiso 1 1 calc R
H27O H 0.1815 0.1326 0.3219 0.224 Uiso 1 1 calc R
C280 C 0.306(2) 0.4374(10) -0.0277(8) 0.61(7) Uani 1 1 d D
H28B H 0.3097 0.4624 -0.0411 0.917 Uiso 1 1 calc R
H28C H 0.3318 0.4403 -0.0063 0.917 Uiso 1 1 calc R
H28D H 0.2664 0.4343 -0.0245 0.917 Uiso 1 1 calc R
C281 C 0.2846(12) 0.2943(10) 0.2492(7) 0.260(16) Uani 1 1 d .
H28E H 0.2895 0.2732 0.2667 0.390 Uiso 1 1 calc R
H28F H 0.2717 0.3208 0.2575 0.390 Uiso 1 1 calc R
H28G H 0.3215 0.2987 0.2419 0.390 Uiso 1 1 calc R
C283 C 0.2547(6) 0.2106(4) -0.0020(3) 0.191(5) Uani 1 1 d P
H28H H 0.2418 0.2204 0.0180 0.286 Uiso 1 1 calc PR
H28I H 0.2953 0.2024 0.0034 0.286 Uiso 1 1 calc PR
H28J H 0.2314 0.1864 -0.0110 0.286 Uiso 1 1 calc PR
C288 C 0.2523(12) 0.0979(10) 0.2396(9) 0.32(3) Uani 1 1 d .
H28K H 0.2585 0.1190 0.2571 0.484 Uiso 1 1 calc R
H28L H 0.2896 0.0882 0.2351 0.484 Uiso 1 1 calc R
H28M H 0.2311 0.0740 0.2465 0.484 Uiso 1 1 calc R
C292 C 0.3918(12) 0.4041(11) -0.0476(8) 0.50(5) Uani 1 1 d D
H29A H 0.4059 0.3811 -0.0598 0.750 Uiso 1 1 calc R
H29B H 0.4141 0.4048 -0.0251 0.750 Uiso 1 1 calc R
H29C H 0.3963 0.4308 -0.0586 0.750 Uiso 1 1 calc R
C293 C 0.4489(11) 0.7886(7) 0.0933(5) 0.80(10) Uani 1 1 d D
H293 H 0.4555 0.7740 0.0729 0.962 Uiso 1 1 calc RD
C304 C 0.210(2) 0.0840(9) 0.1790(10) 0.39(4) Uani 1 1 d .
H30A H 0.1865 0.0977 0.1600 0.592 Uiso 1 1 calc R
H30B H 0.1906 0.0585 0.1846 0.592 Uiso 1 1 calc R
H30C H 0.2476 0.0764 0.1736 0.592 Uiso 1 1 calc R
O901 O 0.6606(3) 0.2661(3) 0.11945(19) 0.087(2) Uani 1 1 d .
O902 O 0.7576(3) 0.2128(3) 0.1343(2) 0.089(2) Uani 1 1 d .
Cl27 Cl 0.3867(4) 0.2684(3) 0.8843(2) 0.241(3) Uani 1 1 d .
O903 O 0.8150(4) 0.2249(3) 0.2010(2) 0.109(3) Uani 1 1 d .
O900 O 0.5610(4) 0.2410(4) 0.1438(3) 0.125(4) Uani 1 1 d .
Cl26 Cl 0.3367(6) 0.3110(6) 0.8291(4) 0.445(11) Uani 1 1 d .
Cl25 Cl 0.3222(10) 0.2130(9) 0.8465(3) 0.77(3) Uani 1 1 d .
C999 C 0.3582(10) 0.2582(12) 0.8482(6) 0.221(14) Uani 1 1 d .
H999 H 0.3922 0.2506 0.8380 0.265 Uiso 1 1 calc R
O850 O 0.0856(6) 0.0016(4) 0.3408(4) 0.181(5) Uani 1 1 d .
O851 O 0.8094(7) 0.5370(4) 0.1562(10) 0.45(2) Uani 1 1 d .
O774 O 1.2326(11) 0.3479(8) 0.0805(6) 0.289(10) Uiso 1 1 d .
O776 O 0.1227(10) -0.0046(7) 0.4086(6) 0.280(9) Uiso 1 1 d .
O773 O 1.1220(13) 0.3821(9) 0.9893(7) 0.348(13) Uiso 1 1 d .
O777 O 0.7224(18) 0.2652(12) 0.1998(10) 0.431(18) Uiso 1 1 d .

loop_
_atom_site_aniso_label
_atom_site_aniso_U_11
_atom_site_aniso_U_22
_atom_site_aniso_U_33
_atom_site_aniso_U_23
_atom_site_aniso_U_13
_atom_site_aniso_U_12
Cl10 0.089(2) 0.214(5) 0.072(2) 0.025(2) 0.0161(18) -0.028(3)
Cl12 0.122(3) 0.121(3) 0.096(3) -0.009(2) 0.055(2) 0.002(2)
Cl11 0.112(3) 0.143(4) 0.078(2) -0.003(2) 0.005(2) 0.012(2)
Cl6 0.101(3) 0.242(6) 0.102(3) 0.036(3) 0.038(2) 0.026(3)
Cl5 0.101(3) 0.164(4) 0.116(3) 0.012(3) 0.033(2) 0.008(2)
Cl9 0.151(4) 0.238(6) 0.099(3) -0.028(3) 0.029(3) 0.048(4)
Cl3 0.109(3) 0.170(4) 0.143(4) -0.025(3) 0.033(3) -0.003(3)
Cl4 0.228(6) 0.146(4) 0.129(4) 0.001(3) 0.088(4) -0.013(4)
Cl1 0.152(4) 0.174(5) 0.211(6) 0.032(4) 0.099(4) 0.001(3)
Cl7 0.124(3) 0.153(4) 0.176(5) -0.021(3) 0.044(3) 0.006(3)
Cl8 0.424(12) 0.100(4) 0.268(8) 0.002(4) 0.242(8) 0.012(5)
Cl2 0.166(4) 0.164(5) 0.135(4) 0.019(3) 0.007(3) -0.008(3)
Cl13 0.116(4) 0.314(8) 0.156(5) -0.064(5) 0.058(3) 0.004(4)
Cl14 0.142(4) 0.226(6) 0.130(4) 0.004(4) 0.045(3) -0.006(4)
Cl15 0.131(4) 0.223(6) 0.195(6) 0.028(5) 0.047(4) 0.011(4)
O16 0.051(4) 0.076(5) 0.054(4) 0.004(4) 0.025(3) 0.008(3)
O17 0.053(4) 0.094(6) 0.062(5) -0.005(4) 0.031(4) 0.009(4)
O18 0.051(4) 0.084(5) 0.054(4) -0.007(4) 0.022(3) 0.009(3)
O19 0.042(4) 0.092(6) 0.052(4) -0.006(4) 0.016(3) 0.006(4)
O20 0.044(4) 0.083(6) 0.056(4) -0.023(4) 0.026(3) 0.008(3)
O21 0.050(4) 0.077(5) 0.056(5) -0.006(4) 0.017(4) 0.005(3)
O22 0.053(4) 0.069(5) 0.059(4) 0.003(4) 0.027(4) -0.004(4)
O23 0.073(5) 0.060(6) 0.059(5) -0.009(4) 0.028(4) 0.007(4)
O24 0.049(4) 0.099(6) 0.054(4) -0.010(4) 0.016(3) -0.002(4)
O25 0.056(4) 0.075(6) 0.077(5) -0.008(4) 0.015(4) 0.014(4)
O26 0.070(5) 0.080(7) 0.065(5) -0.006(4) 0.034(4) 0.008(4)
O27 0.062(5) 0.073(6) 0.061(5) -0.007(4) 0.027(4) 0.001(4)
O28 0.078(5) 0.089(6) 0.049(5) -0.007(4) 0.033(4) 0.005(4)
O29 0.061(4) 0.089(6) 0.063(5) 0.006(4) 0.021(4) -0.012(4)
O30 0.105(6) 0.078(6) 0.048(5) -0.011(4) 0.037(4) -0.007(4)
O31 0.054(5) 0.083(6) 0.066(5) -0.020(4) 0.028(4) 0.002(4)
O32 0.057(5) 0.081(6) 0.066(5) -0.008(4) 0.020(4) 0.006(4)
O33 0.064(5) 0.078(5) 0.056(5) -0.006(4) 0.009(4) 0.010(4)
O34 0.056(5) 0.068(6) 0.082(6) -0.009(4) 0.020(4) -0.001(4)
O35 0.063(5) 0.095(6) 0.060(5) 0.004(4) 0.028(4) 0.017(4)
O36 0.070(5) 0.090(6) 0.057(5) -0.013(4) 0.015(4) 0.023(4)
O37 0.079(5) 0.111(7) 0.063(6) -0.005(5) 0.025(4) 0.003(4)
O38 0.113(6) 0.083(6) 0.069(5) 0.023(5) 0.046(5) 0.030(5)
O39 0.102(6) 0.103(7) 0.054(5) -0.006(4) 0.039(5) 0.007(5)
O40 0.085(6) 0.083(7) 0.065(5) -0.015(5) 0.014(4) 0.006(5)
O813 0.078(5) 0.101(7) 0.060(5) -0.004(5) 0.026(4) -0.007(4)
O803 0.095(6) 0.101(7) 0.065(5) 0.002(4) 0.041(5) 0.000(5)
O801 0.084(5) 0.085(7) 0.062(5) -0.018(5) 0.029(4) -0.010(4)
O810 0.075(5) 0.103(7) 0.059(5) -0.012(5) 0.006(4) 0.028(5)
O806 0.102(7) 0.142(8) 0.056(6) 0.000(5) 0.022(5) -0.005(5)
O807 0.092(6) 0.076(6) 0.091(6) -0.013(5) 0.030(5) 0.026(4)
O805 0.088(6) 0.083(7) 0.080(6) -0.012(5) 0.033(4) 0.009(5)
O804 0.102(6) 0.093(7) 0.069(6) -0.020(5) 0.028(5) 0.023(5)
O802 0.125(7) 0.050(6) 0.068(6) -0.011(4) 0.019(5) -0.009(5)
O811 0.082(6) 0.140(8) 0.057(6) 0.018(5) 0.021(4) 0.022(5)
N12 0.038(4) 0.064(6) 0.051(5) -0.001(5) 0.018(4) 0.009(4)
N13 0.036(4) 0.076(7) 0.049(5) -0.002(5) 0.018(4) 0.009(4)
N14 0.044(5) 0.068(6) 0.048(5) -0.002(4) 0.022(4) 0.009(4)
N15 0.052(5) 0.063(6) 0.053(6) -0.006(5) 0.017(4) 0.005(4)
N16 0.047(5) 0.061(6) 0.053(5) -0.008(5) 0.021(4) -0.003(4)
N17 0.052(5) 0.081(7) 0.064(7) 0.005(6) 0.025(5) 0.012(5)
N18 0.059(5) 0.043(6) 0.053(6) -0.003(5) 0.024(4) 0.007(4)
N19 0.062(5) 0.069(7) 0.050(6) 0.002(5) 0.028(4) 0.013(5)
N20 0.040(5) 0.082(8) 0.063(7) 0.005(6) 0.021(4) 0.013(4)
N21 0.042(5) 0.061(7) 0.076(7) -0.009(5) 0.019(4) 0.003(4)
N22 0.058(5) 0.082(7) 0.063(6) -0.003(5) 0.026(5) 0.013(4)
N23 0.069(6) 0.068(7) 0.044(5) 0.003(5) 0.021(5) 0.002(5)
N25 0.061(5) 0.063(7) 0.056(6) -0.007(5) 0.028(4) 0.012(4)
O808 0.112(7) 0.075(7) 0.084(6) -0.008(5) 0.017(5) 0.012(5)
N28 0.055(5) 0.055(6) 0.059(6) -0.009(4) 0.026(4) -0.003(4)
O812 0.113(7) 0.102(7) 0.074(6) -0.024(5) 0.024(5) 0.014(5)
N30 0.059(5) 0.053(6) 0.068(7) -0.006(5) 0.023(5) 0.008(4)
N31 0.060(5) 0.065(7) 0.059(6) -0.010(5) 0.023(5) 0.010(5)
N32 0.051(5) 0.066(7) 0.050(5) -0.007(5) 0.019(4) -0.001(4)
N33 0.039(5) 0.109(9) 0.055(6) -0.010(6) 0.022(4) 0.001(5)
O809 0.109(6) 0.071(6) 0.076(6) -0.010(5) 0.029(5) -0.018(5)
N501 0.049(5) 0.062(7) 0.054(6) -0.002(5) 0.011(4) 0.004(5)
N36 0.046(5) 0.074(7) 0.057(6) -0.004(5) 0.020(4) 0.000(4)
O814 0.118(7) 0.061(6) 0.091(7) 0.004(5) 0.005(5) 0.002(5)
N38 0.050(5) 0.059(7) 0.063(6) 0.010(5) 0.028(4) 0.005(4)
Cl16 0.265(9) 0.267(10) 0.199(7) -0.038(7) 0.054(6) -0.005(7)
N40 0.067(6) 0.048(7) 0.062(6) -0.018(5) 0.022(5) -0.004(5)
N41 0.058(5) 0.078(8) 0.054(6) 0.004(5) 0.025(4) 0.010(5)
N42 0.056(5) 0.067(7) 0.055(6) -0.005(5) 0.023(4) 0.003(5)
N43 0.039(5) 0.093(8) 0.053(6) 0.018(5) 0.020(4) -0.003(4)
N44 0.056(5) 0.074(8) 0.058(6) -0.025(6) 0.014(4) 0.002(5)
N502 0.042(5) 0.083(8) 0.059(6) -0.016(6) 0.022(4) -0.002(5)
N602 0.054(5) 0.072(7) 0.060(6) 0.001(5) 0.018(4) 0.004(4)
N509 0.044(5) 0.078(8) 0.062(6) -0.001(5) 0.016(4) 0.013(5)
N604 0.067(6) 0.060(7) 0.070(7) 0.009(5) 0.039(5) 0.008(5)
N512 0.060(5) 0.057(7) 0.064(7) -0.015(5) 0.023(5) 0.015(5)
N511 0.075(6) 0.055(7) 0.048(5) 0.003(5) 0.024(4) 0.013(5)
N508 0.046(5) 0.072(7) 0.056(6) -0.005(5) 0.015(4) 0.007(5)
C8 0.054(6) 0.065(8) 0.049(6) -0.002(5) 0.035(5) 0.014(5)
N510 0.045(5) 0.077(7) 0.069(6) -0.005(5) 0.021(4) 0.009(4)
N601 0.054(5) 0.079(8) 0.070(7) 0.000(6) 0.023(5) 0.000(5)
N500 0.061(5) 0.060(7) 0.071(7) 0.008(5) 0.016(5) 0.005(5)
N600 0.055(5) 0.107(9) 0.034(5) 0.003(6) 0.016(4) 0.006(5)
O800 0.172(9) 0.077(7) 0.104(7) 0.012(5) 0.076(7) 0.010(6)
N603 0.062(6) 0.077(8) 0.050(5) -0.001(6) 0.023(4) 0.004(5)
N507 0.056(6) 0.099(9) 0.060(6) 0.006(6) 0.013(5) 0.017(6)
N506 0.055(6) 0.085(8) 0.076(8) 0.008(6) 0.029(5) 0.020(5)
C18 0.105(9) 0.089(9) 0.056(7) 0.010(6) 0.024(7) -0.003(7)
N503 0.046(5) 0.085(9) 0.086(8) -0.024(7) 0.017(5) 0.017(5)
C21 0.037(6) 0.072(9) 0.062(7) 0.008(7) 0.018(5) 0.021(5)
C22 0.046(6) 0.066(9) 0.052(7) 0.000(6) 0.017(5) 0.014(5)
Cl17 0.303(11) 0.241(9) 0.308(11) 0.060(8) 0.138(9) 0.063(8)
C24 0.054(6) 0.082(9) 0.063(8) -0.001(7) 0.024(6) -0.005(5)
N513 0.104(8) 0.050(7) 0.070(8) -0.010(6) 0.016(6) 0.023(5)
C26 0.041(6) 0.064(8) 0.065(7) 0.002(6) 0.013(5) 0.011(5)
C27 0.046(7) 0.062(8) 0.068(7) -0.001(6) 0.029(6) 0.004(5)
C28 0.051(6) 0.068(8) 0.057(7) -0.018(5) 0.023(5) -0.003(5)
C29 0.061(7) 0.090(10) 0.042(6) -0.022(6) 0.022(5) 0.007(6)
C30 0.052(6) 0.054(8) 0.061(8) -0.007(6) 0.028(5) -0.001(5)
C31 0.045(6) 0.068(8) 0.062(7) -0.007(6) 0.019(5) 0.020(5)
C32 0.054(6) 0.063(8) 0.057(7) -0.013(6) 0.024(5) 0.004(6)
C33 0.059(7) 0.074(8) 0.065(7) -0.012(6) 0.033(6) 0.000(6)
C34 0.061(7) 0.070(8) 0.059(8) 0.002(6) 0.023(6) 0.005(5)
C35 0.049(6) 0.073(8) 0.057(7) -0.007(6) 0.025(5) 0.001(5)
C36 0.047(6) 0.068(9) 0.047(7) 0.012(6) 0.020(5) 0.017(6)
C37 0.042(6) 0.081(8) 0.062(7) -0.007(6) 0.018(5) 0.012(5)
C38 0.037(5) 0.050(8) 0.062(8) 0.003(6) 0.015(5) 0.003(5)
C40 0.042(6) 0.079(10) 0.066(8) -0.016(7) 0.021(6) -0.001(6)
C41 0.049(6) 0.053(8) 0.071(8) 0.009(6) 0.027(5) 0.005(5)
C42 0.064(7) 0.087(9) 0.084(9) -0.028(7) 0.028(7) 0.003(6)
C43 0.038(6) 0.060(8) 0.060(7) 0.001(6) 0.019(5) 0.000(5)
C44 0.079(7) 0.080(10) 0.047(6) -0.009(6) 0.025(6) 0.011(6)
C45 0.053(6) 0.058(9) 0.066(8) -0.007(6) 0.028(5) -0.003(5)
C46 0.094(9) 0.083(9) 0.087(9) -0.011(7) 0.032(7) 0.022(7)
C47 0.052(6) 0.061(9) 0.055(7) 0.007(6) 0.018(5) 0.016(5)
C48 0.045(6) 0.073(8) 0.044(6) -0.006(6) 0.015(5) 0.015(5)
C49 0.066(7) 0.069(8) 0.043(7) -0.001(5) 0.021(5) 0.001(6)
C50 0.045(6) 0.073(9) 0.055(7) 0.001(6) 0.022(5) 0.022(6)
C51 0.033(5) 0.065(8) 0.063(7) -0.001(6) 0.015(5) 0.011(5)
C52 0.031(5) 0.094(10) 0.048(7) -0.014(6) 0.008(5) 0.000(5)
C53 0.041(6) 0.087(10) 0.046(7) -0.002(7) 0.027(5) 0.002(5)
C54 0.040(6) 0.083(9) 0.060(7) -0.007(6) 0.018(5) -0.007(5)
C55 0.044(6) 0.077(9) 0.057(7) -0.009(6) 0.021(5) 0.007(6)
C56 0.076(8) 0.081(10) 0.055(8) 0.003(6) 0.027(6) 0.021(6)
C57 0.033(5) 0.077(9) 0.060(7) 0.007(6) 0.014(5) 0.011(5)
N504 0.089(8) 0.094(10) 0.105(10) -0.008(8) 0.023(7) 0.010(6)
C59 0.049(7) 0.072(8) 0.053(7) -0.015(6) 0.026(6) 0.007(6)
C60 0.053(6) 0.065(9) 0.035(6) 0.005(6) 0.022(5) 0.020(6)
C61 0.065(7) 0.074(10) 0.047(7) -0.003(6) 0.028(5) -0.005(6)
C62 0.046(6) 0.072(10) 0.056(7) 0.003(7) 0.028(5) 0.008(5)
C63 0.050(6) 0.080(10) 0.055(8) 0.015(7) 0.021(5) 0.017(6)
C64 0.056(6) 0.071(9) 0.047(6) 0.009(6) 0.021(5) 0.009(6)
C65 0.044(6) 0.088(10) 0.050(7) -0.009(7) 0.014(5) 0.004(6)
C66 0.046(6) 0.057(8) 0.050(7) 0.003(6) 0.015(5) 0.009(5)
C67 0.047(6) 0.056(8) 0.075(8) 0.000(6) 0.020(5) 0.012(5)
C68 0.099(10) 0.103(11) 0.077(9) 0.027(8) 0.031(7) 0.021(8)
C69 0.063(7) 0.081(10) 0.054(8) -0.027(8) 0.020(6) 0.014(6)
C70 0.044(6) 0.071(9) 0.050(7) -0.007(7) 0.013(5) -0.004(5)
C71 0.053(6) 0.058(9) 0.072(8) -0.010(7) 0.012(6) 0.004(5)
C72 0.039(6) 0.070(9) 0.063(7) -0.001(7) 0.018(5) 0.011(5)
C73 0.047(6) 0.069(9) 0.070(8) -0.020(7) 0.022(6) 0.009(6)
C74 0.046(6) 0.057(8) 0.037(6) 0.002(5) 0.006(5) 0.012(5)
C75 0.065(7) 0.102(11) 0.048(7) 0.010(7) 0.019(6) 0.004(7)
C76 0.052(7) 0.102(11) 0.068(8) 0.014(8) 0.033(6) -0.004(6)
C77 0.035(5) 0.073(9) 0.055(7) 0.000(7) 0.017(5) 0.014(5)
C78 0.101(9) 0.104(12) 0.048(7) -0.015(7) 0.025(7) -0.012(8)
C79 0.054(7) 0.060(9) 0.098(10) -0.007(7) 0.033(7) 0.001(6)
C80 0.034(6) 0.087(11) 0.090(10) -0.008(8) 0.015(6) 0.008(5)
C81 0.105(10) 0.060(9) 0.077(9) -0.009(7) 0.030(7) 0.031(7)
C82 0.074(8) 0.117(13) 0.052(8) -0.007(8) 0.030(6) 0.014(7)
N505 0.081(7) 0.071(9) 0.109(10) 0.001(7) 0.026(7) 0.001(6)
C84 0.042(6) 0.082(9) 0.105(11) -0.003(8) 0.012(6) 0.025(6)
C85 0.062(7) 0.082(10) 0.066(8) -0.002(7) 0.027(6) -0.004(6)
C86 0.092(9) 0.108(12) 0.077(9) 0.029(8) 0.022(7) 0.002(8)
C87 0.048(6) 0.087(10) 0.056(7) -0.012(7) 0.010(5) 0.003(6)
C88 0.039(6) 0.058(8) 0.053(7) -0.004(6) 0.020(5) 0.004(5)
C89 0.044(6) 0.071(9) 0.056(8) -0.006(7) 0.022(5) 0.003(5)
C90 0.044(6) 0.068(9) 0.052(7) -0.003(7) 0.010(5) 0.008(5)
C91 0.059(7) 0.089(11) 0.075(9) 0.015(8) 0.029(7) 0.005(6)
C92 0.042(6) 0.077(9) 0.041(6) 0.012(6) 0.013(5) 0.012(5)
C93 0.043(6) 0.069(9) 0.057(7) 0.013(6) 0.021(5) 0.009(5)
C94 0.050(6) 0.062(9) 0.078(9) 0.002(8) 0.028(6) 0.021(6)
C95 0.045(6) 0.068(9) 0.063(8) -0.010(7) 0.024(5) 0.000(6)
C96 0.061(7) 0.049(9) 0.079(9) 0.002(7) 0.028(6) 0.018(5)
C97 0.070(7) 0.075(10) 0.055(8) -0.004(7) 0.028(6) 0.011(6)
C98 0.051(6) 0.071(10) 0.064(8) -0.008(8) 0.034(6) -0.004(6)
C99 0.065(8) 0.129(13) 0.082(9) -0.025(9) 0.034(7) 0.006(8)
C100 0.047(6) 0.073(9) 0.065(8) -0.014(7) 0.023(6) 0.019(6)
C101 0.063(7) 0.085(10) 0.064(8) 0.001(7) 0.017(6) -0.009(6)
C102 0.068(7) 0.087(10) 0.067(8) 0.003(7) 0.010(6) -0.018(7)
C103 0.094(9) 0.093(11) 0.053(8) -0.005(7) 0.022(6) 0.029(7)
C104 0.054(6) 0.077(10) 0.046(7) -0.015(6) 0.018(5) -0.005(6)
C105 0.054(6) 0.071(9) 0.064(8) 0.003(7) 0.030(6) 0.017(6)
C106 0.039(6) 0.079(10) 0.065(7) -0.015(7) 0.009(5) 0.008(5)
C107 0.055(7) 0.078(9) 0.075(8) -0.002(7) 0.015(6) -0.006(6)
C108 0.064(7) 0.056(9) 0.064(8) -0.004(6) 0.019(6) 0.004(5)
C109 0.046(6) 0.069(9) 0.062(8) 0.007(6) 0.025(5) 0.003(6)
C110 0.048(6) 0.062(9) 0.065(8) 0.007(7) 0.015(6) 0.017(5)
C111 0.055(7) 0.092(10) 0.056(7) 0.000(7) 0.013(6) 0.006(7)
C112 0.039(6) 0.072(9) 0.058(8) -0.023(7) 0.005(5) 0.006(6)
C113 0.068(8) 0.085(11) 0.072(9) -0.004(7) 0.030(6) 0.018(7)
C114 0.051(7) 0.101(11) 0.057(8) -0.007(7) 0.018(6) -0.006(6)
C115 0.053(6) 0.053(8) 0.051(6) -0.003(6) 0.016(5) 0.017(5)
C116 0.064(8) 0.098(11) 0.135(12) -0.017(8) 0.041(8) 0.003(7)
C117 0.069(7) 0.074(9) 0.036(7) 0.005(7) 0.014(5) 0.010(6)
C118 0.042(6) 0.104(11) 0.054(7) 0.007(8) 0.027(5) 0.000(6)
C119 0.064(7) 0.061(8) 0.083(9) -0.009(7) 0.035(6) 0.006(6)
C120 0.065(8) 0.133(14) 0.050(8) -0.023(8) 0.024(6) 0.022(8)
C121 0.054(7) 0.082(10) 0.081(9) 0.007(7) 0.012(6) 0.010(6)
C122 0.039(7) 0.075(8) 0.055(7) -0.018(6) 0.017(6) -0.003(5)
C123 0.103(9) 0.074(10) 0.070(9) -0.014(7) 0.039(7) 0.028(7)
C124 0.111(10) 0.047(9) 0.068(8) -0.014(6) 0.052(7) 0.001(7)
C125 0.061(7) 0.077(9) 0.075(9) -0.018(7) 0.032(6) -0.006(6)
C126 0.053(6) 0.053(8) 0.057(7) 0.002(6) 0.011(5) 0.003(6)
C127 0.038(6) 0.071(9) 0.069(8) -0.027(7) 0.006(5) 0.010(6)
C128 0.050(6) 0.075(8) 0.070(8) -0.007(7) 0.012(6) 0.012(5)
C129 0.040(6) 0.067(9) 0.061(8) 0.000(7) 0.018(5) 0.009(5)
C130 0.045(6) 0.077(9) 0.059(8) -0.003(6) 0.017(6) 0.008(6)
C131 0.058(7) 0.081(11) 0.063(8) -0.012(8) 0.028(6) 0.003(6)
C132 0.075(8) 0.095(11) 0.048(8) -0.009(7) 0.018(6) 0.038(8)
C133 0.043(6) 0.067(9) 0.066(8) -0.011(7) 0.009(5) 0.018(6)
C134 0.040(6) 0.086(10) 0.047(7) 0.006(7) 0.014(5) 0.003(5)
C135 0.097(9) 0.090(11) 0.063(8) 0.006(8) 0.031(7) 0.015(8)
C136 0.071(7) 0.051(8) 0.071(8) -0.002(6) 0.018(6) 0.002(6)
C137 0.057(7) 0.068(9) 0.064(8) 0.001(7) 0.018(6) 0.024(6)
C138 0.063(7) 0.069(9) 0.065(8) 0.016(7) 0.017(6) 0.001(6)
C139 0.049(6) 0.104(11) 0.046(7) -0.011(7) 0.014(5) 0.037(7)
C140 0.086(9) 0.084(10) 0.064(9) -0.021(8) 0.019(7) 0.002(7)
C141 0.092(9) 0.106(13) 0.097(11) 0.021(9) 0.049(8) -0.027(8)
C142 0.070(8) 0.107(12) 0.049(7) -0.001(8) 0.019(6) -0.011(7)
C143 0.071(8) 0.094(11) 0.062(8) 0.002(8) 0.017(6) 0.020(7)
C144 0.055(7) 0.112(13) 0.068(9) -0.013(8) 0.027(6) 0.019(7)
C145 0.059(7) 0.069(9) 0.080(9) -0.009(7) 0.031(6) 0.014(6)
C146 0.065(7) 0.057(9) 0.080(8) 0.010(7) 0.025(6) 0.001(6)
C147 0.044(6) 0.066(9) 0.065(8) -0.008(7) 0.029(5) 0.002(5)
C148 0.098(9) 0.075(9) 0.060(8) 0.014(7) 0.036(7) 0.012(7)
C149 0.118(11) 0.091(11) 0.077(9) 0.015(7) 0.025(8) -0.035(8)
C150 0.092(9) 0.076(10) 0.071(8) 0.017(7) 0.026(7) 0.028(7)
C151 0.047(7) 0.116(12) 0.059(8) -0.010(9) 0.018(6) 0.010(6)
C152 0.039(6) 0.112(12) 0.064(9) 0.008(8) 0.014(6) 0.026(7)
C153 0.124(11) 0.093(12) 0.090(10) 0.006(8) 0.029(8) 0.048(9)
C154 0.065(7) 0.087(10) 0.060(8) 0.011(7) 0.027(6) 0.012(6)
C155 0.056(7) 0.085(11) 0.053(8) -0.006(8) 0.010(6) -0.008(7)
C156 0.082(8) 0.051(8) 0.053(7) -0.003(6) 0.029(6) -0.003(6)
C157 0.062(7) 0.074(9) 0.080(9) -0.002(6) 0.022(7) 0.020(6)
C158 0.060(7) 0.090(11) 0.047(7) 0.005(8) 0.016(5) 0.005(7)
C159 0.082(8) 0.107(12) 0.057(8) 0.000(8) 0.039(6) -0.011(7)
C160 0.071(8) 0.115(12) 0.044(7) 0.020(8) 0.016(6) 0.001(7)
C161 0.077(8) 0.097(10) 0.131(11) -0.040(8) 0.057(8) 0.019(7)
C162 0.083(9) 0.110(13) 0.137(14) 0.031(10) 0.058(10) 0.017(8)
C163 0.114(10) 0.094(12) 0.052(8) 0.002(7) 0.022(7) -0.022(8)
C164 0.064(7) 0.065(9) 0.080(8) 0.016(6) 0.022(6) 0.019(6)
C165 0.078(8) 0.128(13) 0.044(7) -0.001(7) 0.029(6) 0.035(8)
C166 0.061(8) 0.077(10) 0.120(12) 0.002(9) 0.005(8) 0.006(6)
C167 0.104(10) 0.078(9) 0.084(9) 0.016(7) 0.021(7) 0.017(7)
C168 0.054(6) 0.067(10) 0.066(8) -0.002(8) 0.032(6) 0.008(6)
C169 0.055(7) 0.068(9) 0.089(10) 0.016(8) 0.037(7) 0.023(6)
C171 0.078(8) 0.096(10) 0.077(8) 0.000(7) 0.027(7) 0.019(7)
C172 0.067(8) 0.084(10) 0.133(11) -0.033(8) 0.045(8) -0.011(7)
C173 0.084(8) 0.069(10) 0.076(9) -0.019(7) 0.016(7) 0.014(7)
Cl18 0.54(2) 0.69(3) 0.277(13) 0.153(16) -0.011(14) -0.39(2)
C176 0.068(7) 0.090(10) 0.068(8) -0.017(8) 0.019(6) 0.024(7)
C177 0.208(18) 0.082(12) 0.088(11) 0.006(9) 0.004(11) -0.050(11)
C178 0.044(6) 0.081(11) 0.082(9) 0.020(9) 0.012(6) 0.019(6)
C179 0.039(6) 0.082(10) 0.068(8) -0.006(8) 0.008(5) -0.005(5)
C180 0.050(6) 0.074(10) 0.072(8) -0.004(8) 0.030(6) -0.005(6)
C181 0.049(6) 0.048(9) 0.070(8) -0.012(7) 0.016(5) -0.005(5)
C182 0.058(7) 0.056(9) 0.072(8) 0.004(7) 0.039(6) 0.013(6)
C183 0.077(8) 0.070(10) 0.062(8) -0.009(7) 0.013(6) -0.006(6)
C184 0.066(8) 0.098(12) 0.079(10) 0.025(9) 0.042(7) 0.026(7)
C185 0.207(19) 0.152(17) 0.24(2) 0.086(15) 0.170(18) 0.111(15)
C186 0.067(7) 0.085(11) 0.049(7) -0.002(7) 0.022(6) 0.017(6)
C187 0.071(8) 0.084(9) 0.101(10) 0.003(7) 0.020(7) 0.014(6)
C188 0.23(2) 0.153(17) 0.115(14) 0.033(12) 0.009(13) -0.126(16)
C189 0.069(8) 0.111(12) 0.048(7) 0.003(7) 0.018(6) 0.031(8)
C190 0.055(7) 0.051(9) 0.092(9) -0.018(6) 0.017(6) -0.010(5)
C191 0.101(12) 0.143(15) 0.134(14) -0.062(11) 0.002(10) 0.022(10)
C192 0.086(9) 0.073(9) 0.091(9) -0.020(7) 0.029(7) -0.016(6)
C193 0.064(8) 0.132(15) 0.052(8) 0.006(9) 0.008(6) 0.006(9)
C194 0.103(9) 0.062(8) 0.067(8) -0.023(7) 0.027(7) 0.011(7)
C195 0.145(12) 0.090(10) 0.068(9) -0.017(7) 0.033(8) 0.021(9)
C196 0.066(8) 0.081(11) 0.075(9) 0.000(8) 0.021(7) 0.011(7)
C197 0.078(8) 0.070(11) 0.096(11) -0.012(9) 0.031(7) 0.013(7)
C198 0.081(9) 0.092(12) 0.100(11) 0.036(10) 0.031(8) 0.014(8)
C199 0.094(10) 0.106(13) 0.100(10) 0.012(8) 0.030(8) 0.039(8)
C200 0.080(9) 0.135(14) 0.075(9) 0.037(9) -0.002(7) -0.029(9)
C201 0.051(6) 0.066(9) 0.075(9) -0.004(7) 0.018(6) 0.022(6)
C202 0.047(6) 0.085(11) 0.069(8) -0.023(7) 0.005(6) 0.019(6)
C203 0.068(8) 0.115(11) 0.084(9) -0.003(8) 0.029(7) 0.018(7)
C204 0.059(7) 0.085(11) 0.070(9) 0.025(9) 0.019(7) 0.017(6)
C205 0.070(8) 0.108(12) 0.050(8) -0.004(8) 0.011(6) -0.002(8)
C206 0.056(7) 0.056(10) 0.102(11) -0.016(9) 0.026(7) 0.008(6)
C207 0.107(10) 0.100(12) 0.054(8) -0.004(7) -0.002(7) 0.038(9)
C208 0.136(13) 0.169(16) 0.085(10) -0.004(10) 0.056(10) -0.064(11)
C209 0.103(11) 0.156(15) 0.101(12) -0.015(10) 0.019(9) -0.006(10)
C210 0.048(6) 0.062(10) 0.103(11) -0.025(8) 0.025(6) 0.012(6)
C211 0.161(15) 0.156(15) 0.078(10) -0.019(9) 0.023(10) 0.074(12)
C212 0.096(10) 0.129(12) 0.074(9) -0.026(8) 0.009(7) -0.007(8)
C213 0.076(9) 0.107(12) 0.106(11) 0.037(9) 0.048(8) 0.014(8)
C214 0.060(8) 0.116(12) 0.110(11) -0.011(8) 0.014(7) -0.009(7)
C215 0.046(6) 0.073(10) 0.073(8) 0.010(7) 0.017(6) 0.011(6)
C216 0.081(8) 0.083(10) 0.057(8) 0.011(7) 0.018(7) 0.011(7)
C217 0.155(17) 0.099(14) 0.189(19) -0.050(13) -0.033(14) 0.015(12)
Cl19 0.46(2) 0.65(3) 0.327(17) -0.027(18) 0.188(17) -0.01(2)
C219 0.057(7) 0.073(10) 0.104(11) 0.016(9) 0.027(7) 0.014(6)
C220 0.082(9) 0.075(10) 0.092(11) -0.001(9) -0.005(7) -0.013(7)
C221 0.111(12) 0.128(14) 0.107(11) 0.052(10) 0.060(10) 0.048(10)
C222 0.104(10) 0.073(9) 0.084(9) 0.009(7) 0.031(8) 0.017(7)
C223 0.074(8) 0.090(10) 0.123(12) 0.032(8) 0.037(8) 0.017(7)
C224 0.20(2) 0.29(3) 0.121(15) -0.103(16) 0.086(15) -0.151(19)
C225 0.063(7) 0.114(13) 0.069(8) 0.020(8) 0.031(6) 0.010(7)
C226 0.036(6) 0.112(13) 0.076(9) -0.016(10) 0.015(6) 0.006(6)
C227 0.068(9) 0.121(12) 0.109(11) 0.044(9) 0.013(7) 0.021(8)
C228 0.101(10) 0.087(12) 0.096(11) 0.007(9) 0.007(8) -0.001(8)
C229 0.156(16) 0.099(13) 0.169(18) 0.077(13) -0.068(13) -0.031(12)
C230 0.171(16) 0.084(11) 0.096(11) -0.042(9) 0.005(10) -0.005(11)
C231 0.136(12) 0.062(10) 0.123(12) -0.006(8) 0.054(10) -0.004(8)
C232 0.052(7) 0.076(11) 0.091(10) 0.013(9) 0.019(6) 0.017(6)
C233 0.137(13) 0.093(12) 0.065(9) -0.023(8) 0.034(9) -0.022(10)
C234 0.109(11) 0.108(12) 0.158(14) -0.068(10) 0.086(10) -0.040(8)
C235 0.050(7) 0.094(11) 0.061(8) -0.014(8) 0.027(6) 0.009(7)
Cl21 0.347(16) 0.401(17) 0.381(16) 0.020(13) 0.202(14) 0.058(13)
C237 0.096(10) 0.076(11) 0.113(13) -0.002(9) 0.030(9) 0.025(7)
C239 0.046(7) 0.081(11) 0.049(7) -0.009(7) 0.022(6) -0.004(6)
C240 0.127(12) 0.081(11) 0.088(10) -0.016(8) 0.030(9) 0.038(9)
C241 0.119(11) 0.113(12) 0.099(11) -0.001(8) 0.047(9) -0.028(9)
C242 0.099(10) 0.121(12) 0.074(9) -0.008(8) 0.027(8) 0.013(8)
C243 0.087(9) 0.109(12) 0.069(9) 0.002(8) -0.003(7) 0.014(8)
C244 0.052(7) 0.108(13) 0.104(12) 0.031(10) 0.033(7) 0.031(7)
C245 0.158(14) 0.070(10) 0.110(12) 0.029(9) -0.002(11) -0.016(10)
C246 0.060(8) 0.143(14) 0.079(9) 0.025(9) 0.033(7) -0.002(9)
C247 0.33(3) 0.16(2) 0.163(19) 0.155(18) 0.14(2) 0.13(2)
C248 0.151(15) 0.151(17) 0.094(11) -0.002(10) 0.046(10) 0.022(12)
C249 0.205(18) 0.118(14) 0.112(13) 0.030(10) 0.060(13) 0.001(12)
C250 0.135(16) 0.137(17) 0.43(4) -0.07(2) 0.17(2) -0.001(12)
C251 0.101(10) 0.125(14) 0.064(9) -0.006(8) 0.013(7) -0.032(9)
C252 0.197(17) 0.099(12) 0.125(13) 0.040(9) 0.112(13) 0.045(11)
C253 0.104(10) 0.105(12) 0.067(9) -0.018(8) 0.007(8) -0.008(9)
C254 0.087(9) 0.102(14) 0.080(10) -0.007(10) 0.033(8) 0.021(9)
C255 0.096(10) 0.079(12) 0.102(11) 0.006(11) 0.028(8) 0.011(8)
Cl20 0.58(3) 0.285(14) 0.382(17) -0.068(12) 0.150(17) -0.049(15)
C257 0.190(19) 0.163(17) 0.078(11) -0.013(11) 0.010(12) 0.046(14)
C258 0.100(10) 0.105(13) 0.070(9) -0.018(8) 0.003(7) 0.013(8)
C259 0.117(12) 0.150(17) 0.074(10) 0.044(11) 0.008(9) 0.037(12)
C260 0.124(13) 0.133(15) 0.093(11) -0.011(10) 0.007(9) -0.021(10)
C262 0.170(18) 0.155(17) 0.117(15) 0.027(12) -0.054(13) 0.005(13)
C263 0.119(12) 0.103(11) 0.075(9) 0.023(8) 0.025(8) 0.010(9)
C264 0.120(13) 0.169(16) 0.102(12) 0.015(11) 0.049(10) -0.021(12)
C265 0.084(10) 0.096(14) 0.137(16) 0.042(11) 0.040(10) 0.010(9)
C266 0.094(10) 0.101(15) 0.126(14) -0.059(12) 0.023(9) 0.012(9)
C268 0.20(2) 0.157(18) 0.134(16) -0.008(13) 0.021(14) -0.096(15)
C269 0.175(17) 0.080(12) 0.123(13) -0.031(9) 0.019(12) 0.014(11)
C270 0.152(18) 0.18(2) 0.21(2) 0.042(16) 0.079(16) -0.047(14)
C271 0.115(13) 0.116(14) 0.193(19) 0.064(14) 0.080(13) 0.013(10)
C272 0.31(4) 0.34(5) 0.39(5) 0.27(4) -0.22(4) -0.16(4)
C273 0.28(3) 0.098(16) 0.124(16) -0.025(11) -0.030(15) 0.005(14)
C274 0.109(14) 0.18(2) 0.31(3) 0.18(2) -0.043(15) -0.041(13)
C275 0.27(3) 0.138(18) 0.21(2) -0.021(17) 0.13(2) 0.082(17)
C277 0.156(16) 0.158(17) 0.132(15) 0.027(12) 0.024(12) 0.046(13)
C280 0.68(11) 0.39(7) 0.91(14) 0.50(8) 0.53(11) 0.42(8)
C281 0.21(3) 0.29(4) 0.24(3) -0.14(3) -0.05(2) 0.09(2)
C283 0.193(13) 0.198(14) 0.174(12) -0.005(10) 0.010(10) -0.019(10)
C288 0.19(2) 0.30(4) 0.43(5) 0.31(4) -0.06(3) -0.07(2)
C292 0.31(4) 0.67(9) 0.44(5) 0.45(6) -0.15(4) -0.35(5)
C293 0.22(4) 1.03(16) 1.15(18) 0.95(16) 0.10(7) -0.06(7)
C304 0.62(7) 0.21(3) 0.48(6) -0.22(4) 0.45(6) -0.26(4)
O901 0.083(5) 0.113(7) 0.068(5) -0.004(4) 0.020(4) -0.010(5)
O902 0.094(6) 0.094(6) 0.084(6) 0.005(5) 0.031(5) -0.010(5)
Cl27 0.206(7) 0.340(11) 0.185(7) -0.014(7) 0.057(6) -0.034(7)
O903 0.102(7) 0.157(9) 0.071(6) 0.001(5) 0.022(5) -0.020(6)
O900 0.113(8) 0.150(9) 0.126(8) -0.019(7) 0.057(6) -0.033(6)
Cl26 0.287(14) 0.61(3) 0.50(2) 0.20(2) 0.233(15) 0.141(16)
Cl25 0.93(4) 1.23(6) 0.225(11) -0.27(2) 0.30(2) -0.88(5)
C999 0.126(17) 0.42(5) 0.117(18) 0.09(2) 0.031(14) 0.04(2)
O850 0.137(10) 0.176(12) 0.220(14) 0.039(10) 0.006(9) 0.057(9)
O851 0.137(12) 0.063(9) 1.09(7) -0.06(2) -0.06(2) -0.034(8)

loop_
_atom_type_symbol
_atom_type_description
_atom_type_scat_dispersion_real
_atom_type_scat_dispersion_imag
_atom_type_scat_source
C C 0.0181 0.0091 'International Tables Vol C Tables 4.2.6.8 and 6.1.1.4'
H H 0.0000 0.0000 'International Tables Vol C Tables 4.2.6.8 and 6.1.1.4'
N N 0.0311 0.0180 'International Tables Vol C Tables 4.2.6.8 and 6.1.1.4'
O O 0.0492 0.0322 'International Tables Vol C Tables 4.2.6.8 and 6.1.1.4'
Cl Cl 0.3639 0.7018 'International Tables Vol C Tables 4.2.6.8 and 6.1.1.4'

loop_
_geom_angle_atom_site_label_1
_geom_angle_atom_site_label_2
_geom_angle_atom_site_label_3
_geom_angle
C50 O16 C8 115.9(7)
C239 O19 C52 115.3(8)
C126 O20 C29 117.8(8)
C66 O23 C44 119.5(8)
C235 O27 C74 116.2(8)
C63 O29 C102 118.6(9)
C184 O38 C68 114.1(10)
C61 O813 C163 118.5(9)
C131 O801 C78 116.3(9)
C132 O810 C173 120.6(10)
C144 O804 C258 120.7(10)
C92 N12 C72 117.8(9)
C21 N13 C31 119.0(9)
C57 N14 C72 114.7(9)
C158 N15 C168 126.8(10)
C110 N16 C73 125.4(8)
C105 N17 C129 117.1(10)
C38 N18 C60 118.8(9)
C77 N19 C38 131.6(8)
C182 N20 C129 117.4(10)
C62 N21 C53 117.3(10)
C112 N22 C106 128.7(10)
C151 N23 C137 128.3(10)
C168 N25 C147 119.8(10)
C95 N28 C92 129.9(10)
C210 N30 C182 129.6(11)
C201 N31 C137 119.9(10)
C71 N32 C90 115.5(9)
C45 N33 C88 117.0(9)
C146 O809 C149 116.1(9)
C73 N501 C127 118.4(9)
C69 N36 C147 117.6(10)
C36 N38 C60 117.6(9)
C202 N40 C201 127.2(9)
C134 N41 C114 120.1(9)
C89 N42 C53 116.1(10)
C70 N43 C76 119.8(9)
C181 N44 C226 131.0(10)
C181 N502 C88 118.7(9)
N601 N602 C43 119.7(9)
C100 N509 C139 117.0(10)
C114 N604 C225 127.3(10)
C186 N512 C97 119.3(10)
C179 N511 C97 128.9(9)
C152 N508 C139 117.1(10)
O16 C8 C52 103.8(7)
O16 C8 C59 110.8(8)
C52 C8 C59 111.0(8)
C106 N510 C90 117.3(10)
N602 N601 C65 120.3(9)
C196 N500 C127 128.3(10)
C118 N600 C89 130.5(9)
C117 N603 C134 129.4(9)
C204 N507 C152 128.7(11)
C219 N506 C244 120.1(12)
Cl10 C18 Cl12 109.5(7)
Cl10 C18 Cl11 109.6(6)
Cl12 C18 Cl11 111.4(7)
C206 N503 C197 118.1(11)
N13 C21 C67 121.6(9)
N13 C21 C43 115.2(10)
C67 C21 C43 123.1(10)
C37 C22 C66 123.5(11)
C37 C22 C72 119.0(9)
C66 C22 C72 117.5(10)
C61 C24 C45 119.6(11)
C254 N513 C186 128.2(11)
C32 C26 C48 120.5(10)
O31 C27 O18 125.2(10)
O31 C27 C29 125.7(8)
O18 C27 C29 108.9(9)
C48 C28 C35 121.5(9)
O20 C29 C74 109.0(8)
O20 C29 C27 108.2(8)
C74 C29 C27 111.9(8)
C63 C30 C109 124.8(10)
C63 C30 C60 118.1(10)
C109 C30 C60 117.0(10)
N13 C31 C176 122.4(10)
N13 C31 C77 118.4(10)
C176 C31 C77 119.2(10)
C55 C32 C26 117.6(9)
C55 C32 C42 119.5(9)
C26 C32 C42 122.6(10)
C35 C33 C187 110.5(9)
C35 C33 C223 112.1(9)
C187 C33 C223 108.3(8)
C35 C33 C234 113.0(8)
C187 C33 C234 105.4(9)
C223 C33 C234 107.1(11)
C63 C34 C36 116.9(11)
C55 C35 C28 115.0(9)
C55 C35 C33 121.2(8)
C28 C35 C33 123.7(9)
N38 C36 C34 126.3(10)
N38 C36 C158 119.8(10)
C34 C36 C158 113.9(11)
C47 C37 C22 119.5(11)
N18 C38 N19 114.4(9)
N18 C38 C64 124.5(10)
N19 C38 C64 121.0(10)
C98 C40 C155 121.4(11)
C93 C41 C65 116.4(10)
C195 C42 C172 110.8(11)
C195 C42 C32 110.6(10)
C172 C42 C32 111.4(9)
C195 C42 C161 111.3(9)
C172 C42 C161 106.3(10)
C32 C42 C161 106.3(9)
N602 C43 C93 121.6(9)
N602 C43 C21 115.2(10)
C93 C43 C21 123.2(10)
O23 C44 C124 108.2(8)
N33 C45 C24 123.6(9)
N33 C45 C95 114.4(10)
C24 C45 C95 122.0(12)
C37 C47 C92 117.6(10)
C28 C48 C26 120.4(8)
C28 C48 C50 122.4(10)
C26 C48 C50 117.0(10)
C154 C49 C73 116.7(10)
O22 C50 O16 123.6(8)
O22 C50 C48 127.0(11)
O16 C50 C48 109.4(10)
C54 C51 C121 121.4(9)
C54 C51 C126 123.3(10)
C121 C51 C126 115.3(10)
O19 C52 C122 111.7(8)
O19 C52 C8 106.7(8)
C122 C52 C8 110.7(8)
N42 C53 N21 115.0(9)
N42 C53 C96 125.2(10)
N21 C53 C96 119.8(12)
C51 C54 C111 121.1(10)
C32 C55 C35 124.9(8)
C82 C56 C89 115.2(11)
N14 C57 C115 126.4(9)
N14 C57 C110 116.4(10)
C115 C57 C110 117.3(9)
N505 N504 C232 121.4(11)
O35 C59 O17 123.7(9)
O35 C59 C8 126.8(8)
O17 C59 C8 109.5(9)
N18 C60 N38 116.0(9)
N18 C60 C30 122.0(10)
N38 C60 C30 121.9(11)
C104 C61 O813 115.5(9)
C104 C61 C24 118.9(10)
O813 C61 C24 125.5(12)
N21 C62 C128 128.2(11)
N21 C62 C210 114.0(11)
C128 C62 C210 117.8(12)
O29 C63 C34 124.5(11)
O29 C63 C30 116.3(10)
C34 C63 C30 119.2(9)
C109 C64 C38 116.1(10)
N601 C65 C41 122.6(9)
N601 C65 C70 114.6(11)
C41 C65 C70 122.8(11)
O23 C66 C115 126.2(9)
O23 C66 C22 114.1(9)
C115 C66 C22 119.7(11)
C119 C67 C21 120.1(10)
O38 C68 C221 105.1(11)
N36 C69 C142 125.0(11)
N36 C69 C117 118.1(10)
C142 C69 C117 116.9(10)
N43 C70 C101 120.7(9)
N43 C70 C65 114.9(10)
C101 C70 C65 124.4(11)
N32 C71 C183 126.8(10)
N32 C71 C179 114.5(10)
C183 C71 C179 118.7(10)
N14 C72 N12 115.8(10)
N14 C72 C22 123.7(9)
N12 C72 C22 120.5(9)
N501 C73 N16 112.4(9)
N501 C73 C49 122.0(11)
N16 C73 C49 125.6(10)
O27 C74 C130 110.5(8)
O27 C74 C29 104.0(8)
C130 C74 C29 110.9(8)
C160 C75 C134 116.7(11)
N43 C76 C159 120.4(12)
N43 C76 C118 119.0(11)
C159 C76 C118 120.5(10)
O28 C77 N19 124.5(10)
O28 C77 C31 124.2(10)
N19 C77 C31 111.3(9)
O801 C78 C233 106.8(10)
C80 C79 C232 116.1(11)
C79 C80 C178 120.5(12)
C123 C81 C186 117.1(12)
C56 C82 C96 122.6(11)
N504 N505 C178 118.9(11)
C100 C84 C132 116.7(12)
C125 C85 C168 116.9(11)
Cl5 C86 Cl6 113.0(7)
Cl5 C86 Cl4 111.5(8)
Cl6 C86 Cl4 111.9(8)
C90 C87 C107 118.5(10)
C90 C87 C146 117.7(11)
C107 C87 C146 123.8(12)
N502 C88 N33 114.8(9)
N502 C88 C104 124.6(9)
N33 C88 C104 120.5(11)
N42 C89 N600 112.7(10)
N42 C89 C56 126.3(12)
N600 C89 C56 120.9(11)
N32 C90 N510 114.4(10)
N32 C90 C87 124.4(9)
N510 C90 C87 121.2(10)
C98 C91 C205 122.7(12)
N12 C92 N28 112.2(10)
N12 C92 C47 125.5(9)
N28 C92 C47 122.3(9)
C41 C93 C43 119.3(9)
C184 C94 C129 119.5(12)
C184 C94 C169 125.1(12)
C129 C94 C169 115.4(11)
O26 C95 N28 124.0(9)
O26 C95 C45 119.6(10)
N28 C95 C45 116.4(11)
C144 C96 C53 119.6(11)
C144 C96 C82 126.0(11)
C53 C96 C82 114.4(11)
N512 C97 C103 120.3(12)
N512 C97 N511 113.2(10)
C103 C97 N511 126.4(12)
C40 C98 C91 119.9(12)
C40 C98 C239 122.5(12)
C91 C98 C239 117.6(12)
C275 C99 C250 104.7(16)
C275 C99 C111 112.1(11)
C250 C99 C111 111.4(12)
C275 C99 C281 98.3(18)
C250 C99 C281 119.4(17)
C111 C99 C281 110.0(13)
N509 C100 C84 124.6(11)
N509 C100 C112 118.8(11)
C84 C100 C112 116.6(12)
C141 C101 C70 118.5(12)
O29 C102 C200 112.4(10)
C97 C103 C123 120.7(12)
C61 C104 C143 124.3(10)
C61 C104 C88 120.3(10)
C143 C104 C88 115.4(12)
N17 C105 C135 125.5(12)
N17 C105 C151 115.9(11)
C135 C105 C151 118.6(11)
N510 C106 N22 111.7(11)
N510 C106 C108 124.7(10)
N22 C106 C108 123.6(10)
C108 C107 C87 119.0(11)
C107 C108 C106 119.3(10)
C64 C109 C30 121.4(10)
O30 C110 N16 126.8(9)
O30 C110 C57 122.0(11)
N16 C110 C57 111.2(9)
C246 C111 C54 115.6(11)
C246 C111 C99 122.6(11)
C54 C111 C99 121.8(11)
O40 C112 N22 122.1(10)
O40 C112 C100 122.4(10)
N22 C112 C100 115.4(12)
C189 C113 C152 115.9(12)
N41 C114 N604 113.7(10)
N41 C114 C148 121.1(10)
N604 C114 C148 125.1(13)
C66 C115 C57 117.9(9)
O37 C117 N603 124.1(10)
O37 C117 C69 120.8(11)
N603 C117 C69 115.1(9)
O803 C118 N600 126.3(12)
O803 C118 C76 121.8(11)
N600 C118 C76 111.8(10)
C67 C119 C176 119.2(11)
C143 C120 C181 118.9(11)
C213 C121 C51 121.5(12)
O24 C122 O21 123.9(9)
O24 C122 C52 127.5(10)
O21 C122 C52 108.5(8)
C81 C123 C103 119.0(11)
C44 C124 C222 111.3(10)
C44 C124 C192 114.5(9)
C222 C124 C192 110.9(10)
C85 C125 C180 121.4(11)
O25 C126 O20 122.9(9)
O25 C126 C51 127.0(11)
O20 C126 C51 109.9(10)
N501 C127 C156 124.8(10)
N501 C127 N500 114.4(10)
C156 C127 N500 120.8(11)
C144 C128 C62 113.9(11)
N20 C129 N17 115.2(10)
N20 C129 C94 123.7(11)
N17 C129 C94 121.1(10)
O36 C130 O33 122.7(9)
O36 C130 C74 126.4(10)
O33 C130 C74 110.9(9)
O801 C131 C142 127.8(11)
O801 C131 C180 115.3(11)
C142 C131 C180 116.8(12)
O810 C132 C133 120.9(11)
O810 C132 C84 119.8(14)
C133 C132 C84 119.3(11)
C132 C133 C139 120.6(12)
C132 C133 C189 124.8(11)
C139 C133 C189 114.6(12)
N41 C134 N603 114.1(9)
N41 C134 C75 121.9(12)
N603 C134 C75 123.8(11)
C184 C135 C105 118.1(12)
C215 C136 C216 119.6(11)
N31 C137 N23 114.5(10)
N31 C137 C165 119.8(12)
N23 C137 C165 125.8(11)
C212 C138 C283 106.1(11)
C212 C138 C214 112.3(10)
C283 C138 C214 110.3(10)
C212 C138 C216 110.3(9)
C283 C138 C216 110.5(10)
C214 C138 C216 107.4(10)
N508 C139 N509 115.1(10)
N508 C139 C133 123.2(11)
N509 C139 C133 121.7(13)
C194 C140 C165 120.4(11)
C101 C141 C159 120.7(12)
C131 C142 C69 119.4(11)
C120 C143 C104 120.8(11)
O804 C144 C128 122.9(13)
O804 C144 C96 115.9(12)
C128 C144 C96 121.2(11)
C169 C145 C182 120.4(11)
O809 C146 C183 126.0(10)
O809 C146 C87 115.3(11)
C183 C146 C87 118.8(11)
N36 C147 N25 116.9(10)
N36 C147 C180 122.1(10)
N25 C147 C180 121.0(11)
C160 C148 C114 115.2(11)
O809 C149 C228 107.7(11)
C227 C150 C153 112.0(11)
C227 C150 C46 109.5(11)
C153 C150 C46 110.4(10)
C227 C150 C254 111.5(11)
C153 C150 C254 108.9(12)
C46 C150 C254 104.2(10)
O806 C151 N23 125.2(12)
O806 C151 C105 119.0(12)
N23 C151 C105 115.8(10)
N508 C152 N507 112.5(11)
N508 C152 C113 126.6(14)
N507 C152 C113 120.8(12)
C49 C154 C156 123.9(10)
C193 C155 C40 114.9(12)
C193 C155 C243 124.6(12)
C40 C155 C243 120.4(12)
C154 C156 C127 114.1(10)
C242 C157 C202 106.9(9)
C242 C157 C116 109.3(10)
C202 C157 C116 111.2(10)
C242 C157 C231 113.9(11)
C202 C157 C231 108.9(10)
C116 C157 C231 106.7(10)
O802 C158 N15 128.4(11)
O802 C158 C36 122.4(11)
N15 C158 C36 109.2(12)
C141 C159 C76 119.8(11)
C148 C160 C75 124.5(10)
C265 C162 C219 115.7(15)
O813 C163 C251 109.0(10)
C199 C164 C225 110.3(10)
C199 C164 C203 110.0(9)
C225 C164 C203 108.1(10)
C199 C164 C171 109.5(10)
C225 C164 C171 108.3(9)
C203 C164 C171 110.8(9)
C140 C165 C137 118.1(11)
C215 C166 C259 118.7(13)
Cl1 C167 Cl3 108.7(7)
Cl1 C167 Cl2 111.1(8)
Cl3 C167 Cl2 108.6(7)
N25 C168 N15 115.6(10)
N25 C168 C85 122.7(10)
N15 C168 C85 121.7(11)
C145 C169 C94 120.3(11)
O810 C173 C207 109.7(11)
C31 C176 C119 117.6(10)
N505 C178 C80 121.6(12)
N505 C178 C219 117.5(13)
C80 C178 C219 120.9(14)
O39 C179 N511 126.9(11)
O39 C179 C71 121.6(11)
N511 C179 C71 111.5(10)
C125 C180 C147 118.0(11)
C125 C180 C131 123.0(12)
C147 C180 C131 118.9(11)
N502 C181 N44 115.2(10)
N502 C181 C120 121.5(12)
N44 C181 C120 123.3(11)
N20 C182 N30 112.3(10)
N20 C182 C145 122.6(11)
N30 C182 C145 125.0(12)
C146 C183 C71 116.6(10)
O38 C184 C135 127.2(12)
O38 C184 C94 114.4(14)
C135 C184 C94 118.4(12)
N512 C186 N513 114.5(10)
N512 C186 C81 123.5(11)
N513 C186 C81 121.8(13)
C113 C189 C133 122.6(12)
C273 C190 C224 104.6(14)
C273 C190 C196 112.9(13)
C224 C190 C196 109.6(10)
C273 C190 C191 110.3(13)
C224 C190 C191 110.0(15)
C196 C190 C191 109.4(10)
C155 C193 C205 128.3(12)
C140 C194 C201 118.8(12)
O814 C196 N500 121.0(12)
O814 C196 C190 119.5(13)
N500 C196 C190 119.5(12)
C237 C197 N503 120.8(13)
C237 C197 C232 123.0(15)
N503 C197 C232 116.3(13)
C265 C198 C244 117.2(15)
C264 C200 C102 111.0(12)
C264 C200 C188 115.4(13)
C102 C200 C188 110.7(13)
N31 C201 C194 122.9(11)
N31 C201 N40 112.7(10)
C194 C201 N40 124.4(12)
O807 C202 N40 123.1(11)
O807 C202 C157 120.7(13)
N40 C202 C157 116.1(10)
O811 C204 N507 128.9(14)
O811 C204 C244 120.6(12)
N507 C204 C244 110.5(12)
C193 C205 C91 112.6(12)
C193 C205 C253 128.2(13)
C91 C205 C253 119.1(13)
N503 C206 C255 125.1(13)
N503 C206 C226 119.5(12)
C255 C206 C226 115.0(14)
C230 C207 C173 108.9(11)
C230 C207 C211 114.1(12)
C173 C207 C211 107.3(10)
O805 C210 N30 123.0(12)
O805 C210 C62 120.7(12)
N30 C210 C62 116.2(12)
C121 C213 C246 115.4(12)
C121 C213 C271 122.1(14)
C246 C213 C271 122.4(11)
C136 C215 C166 123.0(12)
C136 C215 C235 120.0(12)
C166 C215 C235 116.9(12)
C220 C216 C136 118.4(12)
C220 C216 C138 118.3(11)
C136 C216 C138 123.2(11)
N506 C219 C162 120.4(14)
N506 C219 C178 119.1(12)
C162 C219 C178 120.4(15)
C216 C220 C259 123.7(13)
C263 C221 C185 113.2(17)
C263 C221 C68 114.4(12)
C185 C221 C68 112.3(12)
O800 C225 N604 123.0(11)
O800 C225 C164 118.4(14)
N604 C225 C164 118.6(10)
O812 C226 N44 121.0(13)
O812 C226 C206 123.6(13)
N44 C226 C206 115.3(12)
C149 C228 C245 110.8(12)
C149 C228 C249 107.4(12)
C245 C228 C249 113.2(13)
C259 C229 C280 111(2)
C259 C229 C272 107.6(15)
C280 C229 C272 109.3(14)
C259 C229 C292 106.7(14)
C280 C229 C292 104.4(15)
C272 C229 C292 118(2)
N504 C232 C79 121.4(12)
N504 C232 C197 115.3(14)
C79 C232 C197 123.1(13)
C269 C233 C241 115.0(14)
C269 C233 C78 111.5(12)
C241 C233 C78 109.9(11)
O34 C235 O27 123.2(11)
O34 C235 C215 125.5(13)
O27 C235 C215 111.3(11)
C266 C237 C197 118.0(14)
O32 C239 O19 125.0(11)
O32 C239 C98 125.6(12)
O19 C239 C98 109.4(12)
C248 C240 C257 115.8(14)
C248 C240 C258 110.4(13)
C257 C240 C258 110.1(11)
C274 C243 C262 118.2(15)
C274 C243 C155 112.7(12)
C262 C243 C155 113.7(13)
C274 C243 C277 99.6(16)
C262 C243 C277 102.8(13)
C155 C243 C277 107.7(11)
N506 C244 C198 122.8(15)
N506 C244 C204 117.0(12)
C198 C244 C204 120.2(14)
C111 C246 C213 125.0(10)
Cl17 C247 Cl16 133(2)
Cl17 C247 Cl18 104.1(13)
Cl16 C247 Cl18 110.1(15)
C208 C251 C163 113.8(13)
C208 C251 C177 110.6(12)
C163 C251 C177 109.9(12)
Cl8 C252 Cl9 113.3(9)
Cl8 C252 Cl7 109.3(11)
Cl9 C252 Cl7 107.8(6)
C217 C253 C209 110.5(12)
C217 C253 C205 109.2(12)
C209 C253 C205 110.3(13)
C217 C253 C268 110.3(16)
C209 C253 C268 106.0(13)
C205 C253 C268 110.5(11)
O808 C254 N513 123.7(13)
O808 C254 C150 119.6(15)
N513 C254 C150 116.6(14)
C206 C255 C266 116.4(14)
O804 C258 C240 108.0(11)
C220 C259 C166 116.4(13)
C220 C259 C229 127.6(15)
C166 C259 C229 115.6(16)
Cl13 C260 Cl15 113.9(11)
Cl13 C260 Cl14 112.2(9)
Cl15 C260 Cl14 110.4(9)
C198 C265 C162 123.7(15)
C237 C266 C255 121.6(13)
C288 C271 C270 107.3(19)
C288 C271 C213 108.6(18)
C270 C271 C213 114.7(14)
C288 C271 C304 113(3)
C270 C271 C304 101(2)
C213 C271 C304 111.6(15)
Cl20 C293 Cl19 85.6(12)
Cl20 C293 Cl21 84.9(11)
Cl19 C293 Cl21 88.3(12)
Cl27 C999 Cl25 110.6(16)
Cl27 C999 Cl26 105(2)
Cl25 C999 Cl26 130.8(19)

loop_
_geom_bond_atom_site_label_1
_geom_bond_atom_site_label_2
_geom_bond_distance
Cl10 C18 1.764(13)
Cl12 C18 1.739(11)
Cl11 C18 1.765(12)
Cl6 C86 1.707(13)
Cl5 C86 1.723(13)
Cl9 C252 1.722(17)
Cl3 C167 1.745(13)
Cl4 C86 1.733(15)
Cl1 C167 1.693(13)
Cl7 C252 1.824(17)
Cl8 C252 1.662(16)
Cl2 C167 1.780(13)
Cl13 C260 1.685(16)
Cl14 C260 1.729(16)
Cl15 C260 1.716(17)
O16 C50 1.391(13)
O16 C8 1.453(10)
O17 C59 1.316(10)
O18 C27 1.324(11)
O19 C239 1.364(13)
O19 C52 1.457(11)
O20 C126 1.360(12)
O20 C29 1.467(11)
O21 C122 1.337(12)
O22 C50 1.180(12)
O23 C66 1.364(12)
O23 C44 1.461(11)
O24 C122 1.185(11)
O25 C126 1.183(11)
O26 C95 1.226(12)
O27 C235 1.369(14)
O27 C74 1.458(11)
O28 C77 1.195(11)
O29 C63 1.358(11)
O29 C102 1.411(13)
O30 C110 1.195(12)
O31 C27 1.173(11)
O32 C239 1.216(13)
O33 C130 1.318(12)
O34 C235 1.219(13)
O35 C59 1.229(12)
O36 C130 1.221(11)
O37 C117 1.216(11)
O38 C184 1.343(15)
O38 C68 1.479(13)
O39 C179 1.210(12)
O40 C112 1.234(12)
O813 C61 1.354(12)
O813 C163 1.459(14)
O803 C118 1.204(12)
O801 C131 1.337(13)
O801 C78 1.461(12)
O810 C132 1.369(13)
O810 C173 1.409(13)
O806 C151 1.237(13)
O807 C202 1.228(12)
O805 C210 1.266(13)
O804 C144 1.365(13)
O804 C258 1.395(15)
O802 C158 1.177(13)
O811 C204 1.206(13)
N12 C92 1.282(12)
N12 C72 1.389(12)
N13 C21 1.345(13)
N13 C31 1.351(12)
N14 C57 1.329(12)
N14 C72 1.357(12)
N15 C158 1.391(14)
N15 C168 1.379(13)
N16 C110 1.397(13)
N16 C73 1.404(13)
N17 C105 1.338(13)
N17 C129 1.359(13)
N18 C38 1.296(12)
N18 C60 1.337(12)
N19 C77 1.382(13)
N19 C38 1.386(12)
N20 C182 1.332(13)
N20 C129 1.354(12)
N21 C62 1.275(13)
N21 C53 1.411(13)
N22 C112 1.353(13)
N22 C106 1.428(13)
N23 C151 1.336(15)
N23 C137 1.381(14)
N25 C168 1.321(13)
N25 C147 1.355(13)
O808 C254 1.234(16)
N28 C95 1.351(13)
N28 C92 1.400(12)
O812 C226 1.213(13)
N30 C210 1.353(14)
N30 C182 1.387(13)
N31 C201 1.328(13)
N31 C137 1.335(13)
N32 C71 1.330(13)
N32 C90 1.335(12)
N33 C45 1.363(13)
N33 C88 1.373(12)
O809 C146 1.346(13)
O809 C149 1.456(13)
N501 C73 1.340(13)
N501 C127 1.330(13)
N36 C69 1.327(13)
N36 C147 1.358(13)
O814 C196 1.239(14)
N38 C36 1.298(13)
N38 C60 1.350(12)
Cl16 C247 1.52(2)
N40 C202 1.338(14)
N40 C201 1.406(13)
N41 C134 1.327(13)
N41 C114 1.363(14)
N42 C89 1.299(13)
N42 C53 1.339(13)
N43 C70 1.345(13)
N43 C76 1.354(13)
N44 C181 1.326(13)
N44 C226 1.444(15)
N502 C181 1.306(12)
N502 C88 1.347(12)
N602 N601 1.344(11)
N602 C43 1.331(12)
N509 C100 1.310(13)
N509 C139 1.381(13)
N604 C114 1.353(13)
N604 C225 1.356(15)
N512 C186 1.295(13)
N512 C97 1.353(13)
N511 C179 1.342(13)
N511 C97 1.367(13)
N508 C152 1.283(13)
N508 C139 1.377(14)
C8 C52 1.518(14)
C8 C59 1.510(14)
N510 C106 1.314(13)
N510 C90 1.367(12)
N601 C65 1.330(13)
N500 C196 1.362(15)
N500 C127 1.420(13)
N600 C118 1.366(13)
N600 C89 1.389(13)
O800 C225 1.231(14)
N603 C117 1.356(13)
N603 C134 1.388(13)
N507 C204 1.332(14)
N507 C152 1.450(15)
N506 C219 1.308(15)
N506 C244 1.358(15)
N503 C206 1.325(15)
N503 C197 1.371(15)
C21 C67 1.424(14)
C21 C43 1.460(14)
C22 C37 1.421(14)
C22 C66 1.416(13)
C22 C72 1.411(14)
Cl17 C247 1.434(19)
C24 C61 1.377(14)
C24 C45 1.374(14)
N513 C254 1.355(17)
N513 C186 1.369(14)
C26 C32 1.391(13)
C26 C48 1.385(13)
C27 C29 1.560(15)
C28 C48 1.393(14)
C28 C35 1.388(12)
C29 C74 1.483(14)
C30 C63 1.415(15)
C30 C109 1.415(14)
C30 C60 1.432(13)
C31 C176 1.420(15)
C31 C77 1.489(15)
C32 C55 1.357(14)
C32 C42 1.540(15)
C33 C35 1.492(14)
C33 C187 1.563(14)
C33 C223 1.559(16)
C33 C234 1.565(15)
C34 C63 1.377(14)
C34 C36 1.417(14)
C35 C55 1.429(14)
C36 C158 1.572(16)
C37 C47 1.337(13)
C38 C64 1.460(13)
C40 C98 1.382(15)
C40 C155 1.420(15)
C41 C93 1.360(13)
C41 C65 1.406(14)
C42 C195 1.542(17)
C42 C172 1.518(16)
C42 C161 1.596(15)
C43 C93 1.401(14)
C44 C124 1.476(15)
C45 C95 1.469(14)
C46 C150 1.561(15)
C47 C92 1.437(14)
C48 C50 1.478(13)
C49 C154 1.374(15)
C49 C73 1.374(14)
C51 C54 1.359(14)
C51 C121 1.374(15)
C51 C126 1.475(14)
C52 C122 1.502(14)
C53 C96 1.401(15)
C54 C111 1.406(13)
C56 C82 1.342(16)
C56 C89 1.423(14)
C57 C115 1.403(14)
C57 C110 1.527(14)
N504 N505 1.336(15)
N504 C232 1.351(15)
C61 C104 1.364(14)
C62 C128 1.405(15)
C62 C210 1.500(16)
C64 C109 1.341(14)
C65 C70 1.462(14)
C66 C115 1.336(13)
C67 C119 1.354(14)
C68 C221 1.540(19)
C69 C142 1.380(15)
C69 C117 1.482(15)
C70 C101 1.415(15)
C71 C183 1.414(15)
C71 C179 1.531(15)
C74 C130 1.491(14)
C75 C160 1.359(16)
C75 C134 1.391(14)
C76 C159 1.415(16)
C76 C118 1.488(16)
C78 C233 1.543(18)
C79 C80 1.374(15)
C79 C232 1.408(16)
C80 C178 1.378(16)
C81 C123 1.388(16)
C81 C186 1.413(15)
C82 C96 1.424(16)
N505 C178 1.352(15)
C84 C100 1.426(16)
C84 C132 1.413(16)
C85 C125 1.345(14)
C85 C168 1.441(15)
C87 C90 1.397(15)
C87 C107 1.424(15)
C87 C146 1.443(14)
C88 C104 1.424(14)
C91 C98 1.362(15)
C91 C205 1.438(16)
C94 C184 1.417(16)
C94 C129 1.428(15)
C94 C169 1.414(16)
C96 C144 1.375(16)
C97 C103 1.390(15)
C98 C239 1.484(16)
C99 C275 1.52(2)
C99 C250 1.499(19)
C99 C111 1.502(17)
C99 C281 1.53(3)
C100 C112 1.455(15)
C101 C141 1.382(16)
C102 C200 1.470(15)
C103 C123 1.352(16)
C104 C143 1.409(15)
C105 C135 1.399(16)
C105 C151 1.489(16)
C106 C108 1.388(14)
C107 C108 1.323(14)
C111 C246 1.377(17)
C113 C189 1.320(16)
C113 C152 1.422(16)
C114 C148 1.414(15)
C116 C157 1.530(15)
C119 C176 1.426(15)
C120 C143 1.358(16)
C120 C181 1.457(16)
C121 C213 1.374(15)
C124 C222 1.532(16)
C124 C192 1.522(15)
C125 C180 1.409(15)
C127 C156 1.381(14)
C128 C144 1.409(16)
C131 C142 1.393(16)
C131 C180 1.440(15)
C132 C133 1.343(16)
C133 C139 1.400(15)
C133 C189 1.461(16)
C135 C184 1.372(17)
C136 C215 1.351(15)
C136 C216 1.440(15)
C137 C165 1.417(15)
C138 C212 1.482(15)
C138 C283 1.512(15)
C138 C214 1.521(15)
C138 C216 1.546(17)
C140 C194 1.326(16)
C140 C165 1.403(17)
C141 C159 1.332(17)
C145 C169 1.341(14)
C145 C182 1.392(15)
C146 C183 1.370(15)
C147 C180 1.403(15)
C148 C160 1.371(16)
C149 C228 1.495(17)
C150 C227 1.533(18)
C150 C153 1.498(17)
C150 C254 1.597(18)
C154 C156 1.367(15)
C155 C193 1.357(17)
C155 C243 1.489(17)
C157 C242 1.545(17)
C157 C202 1.536(16)
C157 C231 1.582(17)
C162 C265 1.38(2)
C162 C219 1.465(18)
C163 C251 1.520(16)
C164 C199 1.526(17)
C164 C225 1.538(16)
C164 C203 1.568(15)
C164 C171 1.578(15)
C166 C215 1.372(16)
C166 C259 1.477(19)
C173 C207 1.539(16)
Cl18 C247 1.79(3)
C177 C251 1.535(19)
C178 C219 1.440(17)
C185 C221 1.555(18)
C188 C200 1.51(2)
C190 C273 1.419(19)
C190 C224 1.537(17)
C190 C196 1.505(16)
C190 C191 1.519(17)
C193 C205 1.393(18)
C194 C201 1.381(15)
C197 C237 1.392(18)
C197 C232 1.465(17)
C198 C265 1.334(19)
C198 C244 1.384(17)
C200 C264 1.51(2)
C204 C244 1.548(19)
C205 C253 1.520(18)
C206 C255 1.364(17)
C206 C226 1.448(17)
C207 C230 1.473(18)
C207 C211 1.551(14)
C208 C251 1.455(19)
C209 C253 1.559(19)
C213 C246 1.422(18)
C213 C271 1.53(2)
C215 C235 1.507(16)
C216 C220 1.364(16)
C217 C253 1.51(2)
Cl19 C293 1.811(19)
C220 C259 1.39(2)
C221 C263 1.454(19)
C228 C245 1.465(18)
C228 C249 1.542(18)
C229 C259 1.53(2)
C229 C280 1.574(18)
C229 C272 1.561(16)
C229 C292 1.57(3)
C233 C269 1.47(2)
C233 C241 1.503(17)
Cl21 C293 1.802(18)
C237 C266 1.384(19)
C240 C248 1.402(19)
C240 C257 1.539(15)
C240 C258 1.557(17)
C243 C274 1.45(2)
C243 C262 1.492(19)
C243 C277 1.64(2)
C253 C268 1.58(2)
C255 C266 1.374(19)
Cl20 C293 1.903(15)
C270 C271 1.50(2)
C271 C288 1.40(3)
C271 C304 1.60(3)
Cl27 C999 1.52(3)
Cl26 C999 1.85(3)
Cl25 C999 1.63(4)

loop_
_geom_torsion_atom_site_label_1
_geom_torsion_atom_site_label_2
_geom_torsion_atom_site_label_3
_geom_torsion_atom_site_label_4
_geom_torsion
C50 O16 C8 C52 -160.6(8)
C50 O16 C8 C59 80.2(10)
C43 N602 N601 C65 1.4(13)
C31 N13 C21 C67 -2.1(13)
C31 N13 C21 C43 -177.9(8)
C126 O20 C29 C74 -172.6(8)
C126 O20 C29 C27 65.5(11)
O31 C27 C29 O20 12.8(15)
O18 C27 C29 O20 -172.0(8)
O31 C27 C29 C74 -107.2(12)
O18 C27 C29 C74 68.0(10)
C21 N13 C31 C176 2.7(13)
C21 N13 C31 C77 -178.0(8)
C48 C26 C32 C55 -3.2(15)
C48 C26 C32 C42 -177.1(10)
C48 C28 C35 C55 -0.6(15)
C48 C28 C35 C33 178.0(10)
C187 C33 C35 C55 -60.8(13)
C223 C33 C35 C55 60.2(12)
C234 C33 C35 C55 -178.6(11)
C187 C33 C35 C28 120.8(11)
C223 C33 C35 C28 -118.3(11)
C234 C33 C35 C28 2.9(16)
C60 N38 C36 C34 -0.7(14)
C60 N38 C36 C158 177.4(8)
C63 C34 C36 N38 1.4(14)
C63 C34 C36 C158 -176.9(8)
C66 C22 C37 C47 179.9(9)
C72 C22 C37 C47 -0.3(14)
C60 N18 C38 N19 -179.5(8)
C60 N18 C38 C64 -3.7(13)
C77 N19 C38 N18 -173.9(9)
C77 N19 C38 C64 10.1(14)
C55 C32 C42 C195 -55.1(13)
C26 C32 C42 C195 118.8(12)
C55 C32 C42 C172 -178.7(10)
C26 C32 C42 C172 -4.8(15)
C55 C32 C42 C161 65.9(13)
C26 C32 C42 C161 -120.3(11)
N601 N602 C43 C93 0.3(13)
N601 N602 C43 C21 180.0(8)
N13 C21 C43 N602 -174.9(8)
C67 C21 C43 N602 9.3(13)
N13 C21 C43 C93 4.7(13)
C67 C21 C43 C93 -171.0(9)
C66 O23 C44 C124 170.6(8)
C88 N33 C45 C24 -0.2(14)
C88 N33 C45 C95 179.2(8)
C61 C24 C45 N33 -0.2(15)
C61 C24 C45 C95 -179.5(9)
C22 C37 C47 C92 1.3(13)
C35 C28 C48 C26 0.3(15)
C35 C28 C48 C50 -175.0(9)
C32 C26 C48 C28 1.6(15)
C32 C26 C48 C50 177.2(9)
C8 O16 C50 O22 -22.1(13)
C8 O16 C50 C48 157.4(8)
C28 C48 C50 O22 -178.6(10)
C26 C48 C50 O22 5.9(16)
C28 C48 C50 O16 1.9(13)
C26 C48 C50 O16 -173.5(8)
C239 O19 C52 C122 72.1(9)
C239 O19 C52 C8 -166.8(6)
O16 C8 C52 O19 -77.3(8)
C59 C8 C52 O19 41.8(9)
O16 C8 C52 C122 44.4(10)
C59 C8 C52 C122 163.5(8)
C89 N42 C53 N21 -178.5(8)
C89 N42 C53 C96 0.7(14)
C62 N21 C53 N42 -179.5(8)
C62 N21 C53 C96 1.2(12)
C121 C51 C54 C111 -1.9(16)
C126 C51 C54 C111 178.9(10)
C26 C32 C55 C35 3.0(16)
C42 C32 C55 C35 177.2(10)
C28 C35 C55 C32 -1.1(15)
C33 C35 C55 C32 -179.7(10)
C72 N14 C57 C115 1.6(13)
C72 N14 C57 C110 -179.6(8)
O16 C8 C59 O35 3.0(15)
C52 C8 C59 O35 -111.8(11)
O16 C8 C59 O17 -179.3(8)
C52 C8 C59 O17 65.9(10)
C38 N18 C60 N38 -179.1(8)
C38 N18 C60 C30 3.9(13)
C36 N38 C60 N18 -178.1(8)
C36 N38 C60 C30 -1.0(13)
C63 C30 C60 N18 179.0(8)
C109 C30 C60 N18 -3.1(13)
C63 C30 C60 N38 2.0(13)
C109 C30 C60 N38 -180.0(8)
C163 O813 C61 C104 179.5(9)
C163 O813 C61 C24 -2.3(15)
C45 C24 C61 C104 2.0(15)
C45 C24 C61 O813 -176.2(9)
C53 N21 C62 C128 0.8(14)
C53 N21 C62 C210 -178.1(8)
C102 O29 C63 C34 2.6(14)
C102 O29 C63 C30 -177.5(9)
C36 C34 C63 O29 179.7(8)
C36 C34 C63 C30 -0.2(13)
C109 C30 C63 O29 0.9(14)
C60 C30 C63 O29 178.8(8)
C109 C30 C63 C34 -179.2(9)
C60 C30 C63 C34 -1.4(13)
N18 C38 C64 C109 2.6(13)
N19 C38 C64 C109 178.2(8)
N602 N601 C65 C41 -1.0(14)
N602 N601 C65 C70 178.5(8)
C93 C41 C65 N601 -1.1(14)
C93 C41 C65 C70 179.3(9)
C44 O23 C66 C115 1.2(14)
C44 O23 C66 C22 -178.7(8)
C37 C22 C66 O23 -1.1(13)
C72 C22 C66 O23 179.1(8)
C37 C22 C66 C115 179.0(9)
C72 C22 C66 C115 -0.9(13)
N13 C21 C67 C119 0.4(14)
C43 C21 C67 C119 175.8(9)
C184 O38 C68 C221 177.8(9)
C147 N36 C69 C142 -2.1(14)
C147 N36 C69 C117 179.8(8)
C76 N43 C70 C101 -0.7(13)
C76 N43 C70 C65 179.2(8)
N601 C65 C70 N43 -165.3(8)
C41 C65 C70 N43 14.3(13)
N601 C65 C70 C101 14.6(14)
C41 C65 C70 C101 -165.8(9)
C90 N32 C71 C183 -0.5(15)
C90 N32 C71 C179 177.7(8)
C57 N14 C72 N12 -178.6(7)
C57 N14 C72 C22 0.9(13)
C92 N12 C72 N14 -178.0(8)
C92 N12 C72 C22 2.5(12)
C37 C22 C72 N14 178.8(9)
C66 C22 C72 N14 -1.3(14)
C37 C22 C72 N12 -1.7(13)
C66 C22 C72 N12 178.2(8)
C127 N501 C73 N16 -179.8(8)
C127 N501 C73 C49 -0.5(14)
C110 N16 C73 N501 -175.2(8)
C110 N16 C73 C49 5.6(15)
C154 C49 C73 N501 -0.4(14)
C154 C49 C73 N16 178.7(9)
C235 O27 C74 C130 76.6(9)
C235 O27 C74 C29 -164.3(7)
O20 C29 C74 O27 -79.7(8)
C27 C29 C74 O27 39.9(9)
O20 C29 C74 C130 39.1(11)
C27 C29 C74 C130 158.7(8)
C70 N43 C76 C159 -0.5(14)
C70 N43 C76 C118 -178.5(9)
C38 N19 C77 O28 -2.1(15)
C38 N19 C77 C31 178.6(9)
N13 C31 C77 O28 -177.0(8)
C176 C31 C77 O28 2.4(14)
N13 C31 C77 N19 2.3(11)
C176 C31 C77 N19 -178.3(8)
C131 O801 C78 C233 178.4(9)
C232 C79 C80 C178 -1.6(14)
C89 C56 C82 C96 -1.3(16)
C232 N504 N505 C178 2.2(16)
C181 N502 C88 N33 180.0(8)
C181 N502 C88 C104 2.6(13)
C45 N33 C88 N502 -178.7(8)
C45 N33 C88 C104 -1.2(13)
C53 N42 C89 N600 -177.5(8)
C53 N42 C89 C56 3.0(14)
C118 N600 C89 N42 -170.8(9)
C118 N600 C89 C56 8.8(15)
C82 C56 C89 N42 -2.7(16)
C82 C56 C89 N600 177.8(9)
C71 N32 C90 N510 -177.0(8)
C71 N32 C90 C87 4.6(14)
C106 N510 C90 N32 -175.2(8)
C106 N510 C90 C87 3.2(14)
C107 C87 C90 N32 176.2(9)
C146 C87 C90 N32 -4.9(15)
C107 C87 C90 N510 -2.0(14)
C146 C87 C90 N510 176.8(9)
C72 N12 C92 N28 -178.8(7)
C72 N12 C92 C47 -1.5(13)
C95 N28 C92 N12 -174.2(9)
C95 N28 C92 C47 8.3(14)
C37 C47 C92 N12 -0.4(14)
C37 C47 C92 N28 176.7(8)
C65 C41 C93 C43 2.8(13)
N602 C43 C93 C41 -2.5(14)
C21 C43 C93 C41 177.9(9)
C92 N28 C95 O26 2.1(16)
C92 N28 C95 C45 -174.9(9)
N33 C45 C95 O26 -164.5(9)
C24 C45 C95 O26 14.8(15)
N33 C45 C95 N28 12.7(12)
C24 C45 C95 N28 -168.0(9)
N42 C53 C96 C144 178.9(9)
N21 C53 C96 C144 -1.8(14)
N42 C53 C96 C82 -4.2(14)
N21 C53 C96 C82 175.0(8)
C56 C82 C96 C144 -179.0(11)
C56 C82 C96 C53 4.4(15)
C186 N512 C97 C103 -0.6(15)
C186 N512 C97 N511 -178.9(9)
C179 N511 C97 N512 -164.6(9)
C179 N511 C97 C103 17.3(17)
C155 C40 C98 C91 0.6(13)
C155 C40 C98 C239 -178.3(8)
C205 C91 C98 C40 0.4(14)
C205 C91 C98 C239 179.3(8)
C139 N509 C100 C84 4.8(14)
C139 N509 C100 C112 -178.3(8)
C132 C84 C100 N509 -3.8(15)
C132 C84 C100 C112 179.2(9)
N43 C70 C101 C141 2.0(15)
C65 C70 C101 C141 -177.9(10)
C63 O29 C102 C200 175.2(9)
N512 C97 C103 C123 -0.4(17)
N511 C97 C103 C123 177.6(11)
O813 C61 C104 C143 -2.6(15)
C24 C61 C104 C143 179.0(10)
O813 C61 C104 C88 174.9(8)
C24 C61 C104 C88 -3.5(15)
N502 C88 C104 C61 -179.7(9)
N33 C88 C104 C61 3.1(14)
N502 C88 C104 C143 -1.9(14)
N33 C88 C104 C143 -179.1(9)
C129 N17 C105 C135 0.0(14)
C129 N17 C105 C151 179.1(8)
C90 N510 C106 N22 179.5(8)
C90 N510 C106 C108 -1.9(14)
C112 N22 C106 N510 -166.2(9)
C112 N22 C106 C108 15.2(16)
C90 C87 C107 C108 -0.6(15)
C146 C87 C107 C108 -179.4(10)
C87 C107 C108 C106 1.9(15)
N510 C106 C108 C107 -0.7(16)
N22 C106 C108 C107 177.7(9)
C38 C64 C109 C30 -1.7(13)
C63 C30 C109 C64 179.9(9)
C60 C30 C109 C64 2.0(14)
C73 N16 C110 O30 -0.5(15)
C73 N16 C110 C57 178.3(8)
N14 C57 C110 O30 -171.4(9)
C115 C57 C110 O30 7.6(14)
N14 C57 C110 N16 9.8(11)
C115 C57 C110 N16 -171.3(8)
C51 C54 C111 C246 1.5(16)
C51 C54 C111 C99 -177.8(11)
C275 C99 C111 C246 -150.0(15)
C250 C99 C111 C246 -33(2)
C281 C99 C111 C246 101.7(19)
C275 C99 C111 C54 29.2(19)
C250 C99 C111 C54 146.3(16)
C281 C99 C111 C54 -79(2)
C106 N22 C112 O40 -2.7(16)
C106 N22 C112 C100 174.2(9)
N509 C100 C112 O40 -165.7(9)
C84 C100 C112 O40 11.5(14)
N509 C100 C112 N22 17.4(13)
C84 C100 C112 N22 -165.5(8)
C134 N41 C114 N604 -176.1(9)
C134 N41 C114 C148 7.0(15)
C225 N604 C114 N41 -162.2(10)
C225 N604 C114 C148 14.6(17)
O23 C66 C115 C57 -176.9(8)
C22 C66 C115 C57 3.1(13)
N14 C57 C115 C66 -3.6(14)
C110 C57 C115 C66 177.5(8)
C134 N603 C117 O37 -8.3(16)
C134 N603 C117 C69 173.9(9)
N36 C69 C117 O37 -168.4(9)
C142 C69 C117 O37 13.4(14)
N36 C69 C117 N603 9.5(13)
C142 C69 C117 N603 -168.8(9)
C89 N600 C118 O803 -2.0(17)
C89 N600 C118 C76 177.0(9)
N43 C76 C118 O803 -176.1(9)
C159 C76 C118 O803 6.0(16)
N43 C76 C118 N600 4.9(13)
C159 C76 C118 N600 -173.0(9)
C21 C67 C119 C176 0.8(14)
C54 C51 C121 C213 1.7(17)
C126 C51 C121 C213 -179.1(11)
O19 C52 C122 O24 6.8(15)
C8 C52 C122 O24 -111.9(11)
O19 C52 C122 O21 -175.2(7)
C8 C52 C122 O21 66.1(9)
C186 C81 C123 C103 -0.8(17)
C97 C103 C123 C81 1.1(18)
O23 C44 C124 C222 -67.7(10)
O23 C44 C124 C192 59.0(13)
C168 C85 C125 C180 3.6(14)
C29 O20 C126 O25 -6.0(14)
C29 O20 C126 C51 169.6(8)
C54 C51 C126 O25 160.1(11)
C121 C51 C126 O25 -19.1(16)
C54 C51 C126 O20 -15.3(14)
C121 C51 C126 O20 165.5(9)
C73 N501 C127 C156 2.5(14)
C73 N501 C127 N500 -175.8(8)
C196 N500 C127 N501 -164.7(9)
C196 N500 C127 C156 16.9(14)
N21 C62 C128 C144 -2.0(14)
C210 C62 C128 C144 176.8(9)
C182 N20 C129 N17 -176.3(8)
C182 N20 C129 C94 1.4(13)
C105 N17 C129 N20 -178.0(7)
C105 N17 C129 C94 4.2(12)
C184 C94 C129 N20 177.5(8)
C169 C94 C129 N20 -1.5(13)
C184 C94 C129 N17 -4.8(13)
C169 C94 C129 N17 176.2(8)
O27 C74 C130 O36 2.3(14)
C29 C74 C130 O36 -112.5(12)
O27 C74 C130 O33 -177.9(8)
C29 C74 C130 O33 67.3(10)
C78 O801 C131 C142 -1.7(14)
C78 O801 C131 C180 -179.9(9)
C173 O810 C132 C133 178.5(10)
C173 O810 C132 C84 -3.4(14)
C100 C84 C132 O810 -177.0(8)
C100 C84 C132 C133 1.1(14)
O810 C132 C133 C139 178.3(8)
C84 C132 C133 C139 0.3(15)
O810 C132 C133 C189 -1.2(16)
C84 C132 C133 C189 -179.3(9)
C114 N41 C134 N603 177.7(9)
C114 N41 C134 C75 -6.6(14)
C117 N603 C134 N41 -170.9(9)
C117 N603 C134 C75 13.4(16)
C160 C75 C134 N41 4.5(15)
C160 C75 C134 N603 179.8(10)
N17 C105 C135 C184 -3.6(16)
C151 C105 C135 C184 177.3(10)
C201 N31 C137 N23 178.2(8)
C201 N31 C137 C165 -2.6(14)
C151 N23 C137 N31 -172.0(9)
C151 N23 C137 C165 8.9(16)
C152 N508 C139 N509 179.4(8)
C152 N508 C139 C133 1.0(14)
C100 N509 C139 N508 178.4(8)
C100 N509 C139 C133 -3.2(13)
C132 C133 C139 N508 179.0(9)
C189 C133 C139 N508 -1.4(13)
C132 C133 C139 N509 0.7(14)
C189 C133 C139 N509 -179.7(8)
C70 C101 C141 C159 -2.2(18)
O801 C131 C142 C69 -176.8(9)
C180 C131 C142 C69 1.4(14)
N36 C69 C142 C131 -1.3(15)
C117 C69 C142 C131 176.8(9)
C181 C120 C143 C104 0.2(16)
C61 C104 C143 C120 178.1(11)
C88 C104 C143 C120 0.4(15)
C258 O804 C144 C128 4.3(15)
C258 O804 C144 C96 -177.1(10)
C62 C128 C144 O804 179.8(9)
C62 C128 C144 C96 1.2(14)
C53 C96 C144 O804 -178.1(9)
C82 C96 C144 O804 5.4(16)
C53 C96 C144 C128 0.6(15)
C82 C96 C144 C128 -175.9(10)
C149 O809 C146 C183 -0.8(16)
C149 O809 C146 C87 178.7(10)
C90 C87 C146 O809 -178.6(9)
C107 C87 C146 O809 0.2(15)
C90 C87 C146 C183 0.9(15)
C107 C87 C146 C183 179.7(10)
C69 N36 C147 N25 -176.3(8)
C69 N36 C147 C180 5.4(12)
C168 N25 C147 N36 -175.6(8)
C168 N25 C147 C180 2.7(13)
N41 C114 C148 C160 -5.3(16)
N604 C114 C148 C160 178.1(10)
C146 O809 C149 C228 176.3(10)
C137 N23 C151 O806 -4.0(17)
C137 N23 C151 C105 176.9(9)
N17 C105 C151 O806 -174.0(9)
C135 C105 C151 O806 5.1(15)
N17 C105 C151 N23 5.2(13)
C135 C105 C151 N23 -175.7(9)
C139 N508 C152 N507 178.7(8)
C139 N508 C152 C113 0.8(15)
C204 N507 C152 N508 -170.8(9)
C204 N507 C152 C113 7.2(15)
C189 C113 C152 N508 -2.1(16)
C189 C113 C152 N507 -179.8(9)
C73 C49 C154 C156 -0.6(16)
C98 C40 C155 C193 -2.7(13)
C98 C40 C155 C243 178.2(9)
C49 C154 C156 C127 2.3(15)
N501 C127 C156 C154 -3.4(15)
N500 C127 C156 C154 174.9(9)
C168 N15 C158 O802 3.2(17)
C168 N15 C158 C36 -179.3(8)
N38 C36 C158 O802 -165.4(10)
C34 C36 C158 O802 13.0(14)
N38 C36 C158 N15 16.9(12)
C34 C36 C158 N15 -164.7(8)
C101 C141 C159 C76 1.0(19)
N43 C76 C159 C141 0.4(17)
C118 C76 C159 C141 178.3(11)
C114 C148 C160 C75 3.4(17)
C134 C75 C160 C148 -3.0(17)
C61 O813 C163 C251 170.3(9)
C194 C140 C165 C137 -1.5(17)
N31 C137 C165 C140 1.9(15)
N23 C137 C165 C140 -179.1(10)
C147 N25 C168 N15 177.7(7)
C147 N25 C168 C85 -1.3(13)
C158 N15 C168 N25 -176.4(8)
C158 N15 C168 C85 2.6(14)
C125 C85 C168 N25 -1.9(14)
C125 C85 C168 N15 179.2(9)
C182 C145 C169 C94 4.5(14)
C184 C94 C169 C145 179.5(9)
C129 C94 C169 C145 -1.5(13)
C132 O810 C173 C207 175.1(9)
N13 C31 C176 C119 -1.5(14)
C77 C31 C176 C119 179.2(9)
C67 C119 C176 C31 -0.3(15)
N504 N505 C178 C80 -0.3(15)
N504 N505 C178 C219 -178.2(9)
C79 C80 C178 N505 0.0(14)
C79 C80 C178 C219 177.9(9)
C97 N511 C179 O39 -1.1(17)
C97 N511 C179 C71 176.7(9)
N32 C71 C179 O39 -174.3(9)
C183 C71 C179 O39 4.0(15)
N32 C71 C179 N511 7.8(12)
C183 C71 C179 N511 -173.9(9)
C85 C125 C180 C147 -2.3(14)
C85 C125 C180 C131 -179.7(9)
N36 C147 C180 C125 177.2(8)
N25 C147 C180 C125 -1.0(13)
N36 C147 C180 C131 -5.3(13)
N25 C147 C180 C131 176.5(8)
O801 C131 C180 C125 -2.5(13)
C142 C131 C180 C125 179.1(9)
O801 C131 C180 C147 -179.9(8)
C142 C131 C180 C147 1.7(13)
C88 N502 C181 N44 178.3(8)
C88 N502 C181 C120 -1.9(13)
C226 N44 C181 N502 -168.1(9)
C226 N44 C181 C120 12.1(15)
C143 C120 C181 N502 0.5(16)
C143 C120 C181 N44 -179.7(10)
C129 N20 C182 N30 179.2(7)
C129 N20 C182 C145 1.6(13)
C210 N30 C182 N20 -170.4(9)
C210 N30 C182 C145 7.1(15)
C169 C145 C182 N20 -4.6(14)
C169 C145 C182 N30 178.1(9)
O809 C146 C183 C71 -177.8(10)
C87 C146 C183 C71 2.7(15)
N32 C71 C183 C146 -3.2(16)
C179 C71 C183 C146 178.8(9)
C68 O38 C184 C135 -4.6(15)
C68 O38 C184 C94 176.5(8)
C105 C135 C184 O38 -176.1(9)
C105 C135 C184 C94 2.8(16)
C129 C94 C184 O38 -179.9(8)
C169 C94 C184 O38 -1.0(14)
C129 C94 C184 C135 1.1(14)
C169 C94 C184 C135 180.0(10)
C97 N512 C186 N513 -175.1(9)
C97 N512 C186 C81 0.9(15)
C254 N513 C186 N512 -162.4(10)
C254 N513 C186 C81 21.5(17)
C123 C81 C186 N512 -0.2(17)
C123 C81 C186 N513 175.6(11)
C152 C113 C189 C133 1.5(16)
C132 C133 C189 C113 179.6(11)
C139 C133 C189 C113 0.0(15)
C40 C155 C193 C205 4.3(16)
C243 C155 C193 C205 -176.5(11)
C165 C140 C194 C201 1.8(18)
C127 N500 C196 O814 8.0(16)
C127 N500 C196 C190 -170.4(9)
C273 C190 C196 O814 10.6(17)
C224 C190 C196 O814 126.7(15)
C191 C190 C196 O814 -112.6(13)
C273 C190 C196 N500 -171.0(13)
C224 C190 C196 N500 -54.9(16)
C191 C190 C196 N500 65.8(14)
C206 N503 C197 C237 1.1(15)
C206 N503 C197 C232 -178.2(9)
O29 C102 C200 C264 -62.4(14)
O29 C102 C200 C188 168.1(13)
C137 N31 C201 C194 3.0(15)
C137 N31 C201 N40 -174.9(8)
C140 C194 C201 N31 -2.6(17)
C140 C194 C201 N40 175.1(10)
C202 N40 C201 N31 -160.9(10)
C202 N40 C201 C194 21.2(16)
C201 N40 C202 O807 7.2(17)
C201 N40 C202 C157 -172.3(9)
C242 C157 C202 O807 108.2(12)
C116 C157 C202 O807 -132.6(11)
C231 C157 C202 O807 -15.3(14)
C242 C157 C202 N40 -72.3(12)
C116 C157 C202 N40 46.9(14)
C231 C157 C202 N40 164.2(10)
C152 N507 C204 O811 -5.5(18)
C152 N507 C204 C244 176.3(9)
C155 C193 C205 C91 -3.4(16)
C155 C193 C205 C253 -178.7(11)
C98 C91 C205 C193 0.8(14)
C98 C91 C205 C253 176.6(9)
C197 N503 C206 C255 -3.4(16)
C197 N503 C206 C226 -176.4(9)
O810 C173 C207 C230 -175.5(11)
O810 C173 C207 C211 60.5(13)
C182 N30 C210 O805 3.0(15)
C182 N30 C210 C62 -174.3(8)
N21 C62 C210 O805 -165.5(9)
C128 C62 C210 O805 15.5(13)
N21 C62 C210 N30 11.9(12)
C128 C62 C210 N30 -167.1(8)
C51 C121 C213 C246 -0.9(18)
C51 C121 C213 C271 175.9(13)
C216 C136 C215 C166 -3.0(15)
C216 C136 C215 C235 -179.0(9)
C259 C166 C215 C136 -1.5(17)
C259 C166 C215 C235 174.6(10)
C215 C136 C216 C220 4.5(15)
C215 C136 C216 C138 -179.4(9)
C212 C138 C216 C220 57.1(14)
C283 C138 C216 C220 174.0(11)
C214 C138 C216 C220 -65.6(13)
C212 C138 C216 C136 -119.0(12)
C283 C138 C216 C136 -2.1(14)
C214 C138 C216 C136 118.3(11)
C244 N506 C219 C162 0.8(15)
C244 N506 C219 C178 178.4(9)
C265 C162 C219 N506 -3.4(16)
C265 C162 C219 C178 179.1(10)
N505 C178 C219 N506 -171.5(10)
C80 C178 C219 N506 10.5(15)
N505 C178 C219 C162 6.1(15)
C80 C178 C219 C162 -171.9(10)
C136 C216 C220 C259 -1.3(19)
C138 C216 C220 C259 -177.7(12)
O38 C68 C221 C263 66.1(13)
O38 C68 C221 C185 -64.7(17)
C114 N604 C225 O800 1.5(18)
C114 N604 C225 C164 -179.1(10)
C199 C164 C225 O800 -1.3(15)
C203 C164 C225 O800 -121.5(12)
C171 C164 C225 O800 118.5(12)
C199 C164 C225 N604 179.3(10)
C203 C164 C225 N604 59.1(13)
C171 C164 C225 N604 -60.9(13)
C181 N44 C226 O812 -4.0(15)
C181 N44 C226 C206 177.9(9)
N503 C206 C226 O812 -177.1(10)
C255 C206 C226 O812 9.2(15)
N503 C206 C226 N44 1.0(13)
C255 C206 C226 N44 -172.7(9)
O809 C149 C228 C245 -61.1(15)
O809 C149 C228 C249 174.8(12)
N505 N504 C232 C79 -4.0(16)
N505 N504 C232 C197 -179.7(10)
C80 C79 C232 N504 3.6(14)
C80 C79 C232 C197 179.0(9)
C237 C197 C232 N504 6.5(16)
N503 C197 C232 N504 -174.2(9)
C237 C197 C232 C79 -169.1(11)
N503 C197 C232 C79 10.2(15)
O801 C78 C233 C269 63.5(13)
O801 C78 C233 C241 -65.1(14)
C74 O27 C235 O34 -16.5(12)
C74 O27 C235 C215 161.9(7)
C136 C215 C235 O34 174.9(10)
C166 C215 C235 O34 -1.3(15)
C136 C215 C235 O27 -3.5(12)
C166 C215 C235 O27 -179.8(9)
N503 C197 C237 C266 -0.1(17)
C232 C197 C237 C266 179.1(11)
C52 O19 C239 O32 -13.9(12)
C52 O19 C239 C98 163.5(7)
C40 C98 C239 O32 168.4(9)
C91 C98 C239 O32 -10.5(13)
C40 C98 C239 O19 -8.9(11)
C91 C98 C239 O19 172.2(7)
C193 C155 C243 C274 132.2(16)
C40 C155 C243 C274 -48.7(18)
C193 C155 C243 C262 -5.8(18)
C40 C155 C243 C262 173.3(12)
C193 C155 C243 C277 -119.0(13)
C40 C155 C243 C277 60.1(14)
C219 N506 C244 C198 1.7(16)
C219 N506 C244 C204 -178.0(9)
C265 C198 C244 N506 -1.3(18)
C265 C198 C244 C204 178.3(11)
O811 C204 C244 N506 -178.1(9)
N507 C204 C244 N506 0.3(13)
O811 C204 C244 C198 2.2(16)
N507 C204 C244 C198 -179.4(9)
C54 C111 C246 C213 -0.8(19)
C99 C111 C246 C213 178.5(13)
C121 C213 C246 C111 1(2)
C271 C213 C246 C111 -176.3(14)
O813 C163 C251 C208 58.6(15)
O813 C163 C251 C177 -176.7(11)
C193 C205 C253 C217 -125.0(15)
C91 C205 C253 C217 59.9(15)
C193 C205 C253 C209 -3.4(17)
C91 C205 C253 C209 -178.4(10)
C193 C205 C253 C268 113.5(15)
C91 C205 C253 C268 -61.6(16)
C186 N513 C254 O808 3.8(19)
C186 N513 C254 C150 -173.2(10)
C227 C150 C254 O808 -131.9(12)
C153 C150 C254 O808 -7.8(15)
C46 C150 C254 O808 110.0(12)
C227 C150 C254 N513 45.2(13)
C153 C150 C254 N513 169.3(10)
C46 C150 C254 N513 -72.9(13)
N503 C206 C255 C266 4.3(18)
C226 C206 C255 C266 177.7(11)
C144 O804 C258 C240 178.3(10)
C248 C240 C258 O804 -164.9(13)
C257 C240 C258 O804 66.0(15)
C216 C220 C259 C166 -3(2)
C216 C220 C259 C229 -175.6(15)
C215 C166 C259 C220 4.5(18)
C215 C166 C259 C229 178.0(13)
C280 C229 C259 C220 121(2)
C272 C229 C259 C220 2(3)
C292 C229 C259 C220 -125(2)
C280 C229 C259 C166 -51(2)
C272 C229 C259 C166 -171(2)
C292 C229 C259 C166 62(2)
C244 C198 C265 C162 -2(2)
C219 C162 C265 C198 4(2)
C197 C237 C266 C255 1.2(19)
C206 C255 C266 C237 -3.1(19)
C121 C213 C271 C288 91(3)
C246 C213 C271 C288 -92(2)
C121 C213 C271 C270 -148.7(16)
C246 C213 C271 C270 28(3)
C121 C213 C271 C304 -34(3)
C246 C213 C271 C304 142(2)
